data_4129619
loop_
_publ_author_name
'Zhang, Long'
'Lin, Yue-Jian'
'Li, Zhen-Hua'
'Jin, Guo-Xin'

_publ_section_title
;
 Rational Design of Polynuclear Organometallic Assemblies from a Simple
 Heteromultifunctional Ligand.
;
_journal_issue 42
_journal_name_full 'Journal of the American Chemical Society'
_journal_page_first 13670
_journal_page_last 13678
_journal_paper_doi 10.1021/jacs.5b08826
_journal_volume 137
_journal_year 2015
_chemical_formula_sum 'C195 H260 Cl32 F18 Ir12 N24 O40 S6'
_chemical_formula_weight 7555.43
_space_group_IT_number 13
_space_group_name_Hall '-P 2yac'
_space_group_name_H-M_alt 'P 1 2/n 1'
_symmetry_cell_setting monoclinic
_symmetry_space_group_name_H-M 'P 1 2/n 1'
_atom_sites_solution_hydrogens geom
_atom_sites_solution_primary direct
_atom_sites_solution_secondary difmap
_audit_creation_method SHELXL-97
_cell_angle_alpha 90.00
_cell_angle_beta 106.131(2)
_cell_angle_gamma 90.00
_cell_formula_units_Z 4
_cell_length_a 37.603(5)
_cell_length_b 21.407(3)
_cell_length_c 38.008(5)
_cell_measurement_reflns_used 9138
_cell_measurement_temperature 193(2)
_cell_measurement_theta_max 26.63
_cell_measurement_theta_min 2.20
_cell_volume 29391(7)
_computing_cell_refinement 'Bruker SAINT'
_computing_data_collection 'Bruker APEX2'
_computing_data_reduction 'Bruker SAINT'
_computing_molecular_graphics 'Bruker SHELXTL'
_computing_publication_material 'Bruker SHELXTL'
_computing_structure_refinement 'SHELXL-97 (Sheldrick, 1997)'
_computing_structure_solution 'SHELXS-97 (Sheldrick, 1990)'
_diffrn_ambient_temperature 193(2)
_diffrn_measured_fraction_theta_full 0.990
_diffrn_measured_fraction_theta_max 0.990
_diffrn_measurement_device_type 'Bruker APEX-II CCD'
_diffrn_measurement_method '\f and \w scans'
_diffrn_radiation_monochromator graphite
_diffrn_radiation_source 'fine-focus sealed tube'
_diffrn_radiation_type MoK\a
_diffrn_radiation_wavelength 0.71073
_diffrn_reflns_av_R_equivalents 0.1232
_diffrn_reflns_av_sigmaI/netI 0.2056
_diffrn_reflns_limit_h_max 44
_diffrn_reflns_limit_h_min -40
_diffrn_reflns_limit_k_max 20
_diffrn_reflns_limit_k_min -25
_diffrn_reflns_limit_l_max 44
_diffrn_reflns_limit_l_min -45
_diffrn_reflns_number 146928
_diffrn_reflns_theta_full 25.01
_diffrn_reflns_theta_max 25.01
_diffrn_reflns_theta_min 0.90
_diffrn_standards_decay_% 7.95
_exptl_absorpt_coefficient_mu 5.814
_exptl_absorpt_correction_T_max 0.4209
_exptl_absorpt_correction_T_min 0.3243
_exptl_absorpt_correction_type multi-scan
_exptl_absorpt_process_details sadabs
_exptl_crystal_colour red
_exptl_crystal_density_diffrn 1.708
_exptl_crystal_density_method 'not measured'
_exptl_crystal_description block
_exptl_crystal_F_000 14576
_exptl_crystal_size_max 0.25
_exptl_crystal_size_mid 0.22
_exptl_crystal_size_min 0.18
_platon_squeeze_details
; 
 In asymmetric unit of this data, there were disordered 
 anions and solvents (four triflate anions, two methanol, 
 twelve dichloromethane and eight water molecules) which 
 could not be restrained properly. Therefore, SQUEEZE 
 algorithm was used to omit them. 
;
_refine_diff_density_max 6.056
_refine_diff_density_min -1.570
_refine_diff_density_rms 0.284
_refine_ls_extinction_method none
_refine_ls_goodness_of_fit_ref 0.904
_refine_ls_hydrogen_treatment constr
_refine_ls_matrix_type full
_refine_ls_number_parameters 1981
_refine_ls_number_reflns 51313
_refine_ls_number_restraints 1297
_refine_ls_restrained_S_all 0.907
_refine_ls_R_factor_all 0.2182
_refine_ls_R_factor_gt 0.1135
_refine_ls_shift/su_max 0.001
_refine_ls_shift/su_mean 0.000
_refine_ls_structure_factor_coef Fsqd
_refine_ls_weighting_details 'calc w=1/[\s^2^(Fo^2^)+(0.1844P)^2^+0.0000P] where P=(Fo^2^+2Fc^2^)/3'
_refine_ls_weighting_scheme calc
_refine_ls_wR_factor_gt 0.2877
_refine_ls_wR_factor_ref 0.3382
_reflns_number_gt 18229
_reflns_number_total 51313
_reflns_threshold_expression >2sigma(I)
_cod_data_source_file ja5b08826_si_003.cif
_cod_data_source_block 7
_cod_depositor_comments
;
The following automatic conversions were performed:

data item '_symmetry_cell_setting' value 'Monoclinic' was changed to
'monoclinic' in accordance with the
/home/saulius/struct/COD-crude-data/automatic-downloads/DataCite-retrospective/ACS/depositions/lib/dictionaries/cif_core.dic
dictionary named 'cif_core.dic' version 2.4.2 last updated on
2011-04-26.

Automatic conversion script
Id: cif_fix_values 6909 2019-04-08 15:41:33Z antanas 
;
_cod_original_cell_volume 29390(6)
_cod_original_sg_symbol_H-M P2/n
_cod_database_code 4129619

loop_
_symmetry_equiv_pos_as_xyz
'x, y, z'
'-x+1/2, y, -z+1/2'
'-x, -y, -z'
'x-1/2, -y, z-1/2'

loop_
_atom_site_label
_atom_site_type_symbol
_atom_site_fract_x
_atom_site_fract_y
_atom_site_fract_z
_atom_site_U_iso_or_equiv
_atom_site_adp_type
_atom_site_occupancy
_atom_site_symmetry_multiplicity
_atom_site_calc_flag
_atom_site_refinement_flags
Ir1 Ir 0.15290(3) -0.07499(5) 0.93452(2) 0.0689(3) Uani 1 1 d .
Ir2 Ir 0.27371(3) 0.02588(5) 0.96989(2) 0.0643(3) Uani 1 1 d U
Ir3 Ir 0.32006(3) -0.23940(6) 0.88882(3) 0.0889(4) Uani 1 1 d .
Ir4 Ir 0.44196(3) -0.15316(5) 0.92354(3) 0.0722(3) Uani 1 1 d .
Ir5 Ir 0.09706(3) 0.42085(6) 0.71922(3) 0.0911(4) Uani 1 1 d .
Ir6 Ir 0.19564(3) 0.40476(6) 0.65980(3) 0.0891(4) Uani 1 1 d .
Ir7 Ir 0.95452(3) 1.19368(6) 0.92485(3) 0.0763(3) Uani 1 1 d .
Ir8 Ir 0.89679(4) 1.29437(5) 0.80902(3) 0.0898(4) Uani 1 1 d U
Ir9 Ir 0.96130(2) 1.02820(4) 0.74291(2) 0.0549(3) Uani 1 1 d .
Ir10 Ir 0.91333(2) 1.13448(5) 0.62620(2) 0.0626(3) Uani 1 1 d .
Ir11 Ir 0.79784(5) 0.64410(6) 0.90129(4) 0.1264(6) Uani 1 1 d .
Ir12 Ir 0.84373(4) 0.64985(10) 0.79423(4) 0.1462(7) Uani 1 1 d U
Cl1 Cl 0.2825(2) -0.0432(4) 1.02070(15) 0.100(2) Uani 1 1 d .
Cl2 Cl 0.3444(2) -0.2688(4) 0.9520(2) 0.116(3) Uani 1 1 d .
Cl3 Cl 0.1972(2) 0.5136(3) 0.6680(2) 0.114(3) Uani 1 1 d .
Cl4 Cl 0.8480(2) 1.2198(5) 0.8089(2) 0.134(3) Uani 1 1 d .
Cl5 Cl 1.01453(14) 1.0862(3) 0.74048(15) 0.0698(17) Uani 1 1 d .
Cl6 Cl 0.8313(5) 0.5355(6) 0.7994(4) 0.225(6) Uani 1 1 d U
N1 N 0.2891(4) -0.0496(9) 0.9442(4) 0.065(5) Uani 1 1 d U
N2 N 0.3035(5) -0.1595(8) 0.9088(5) 0.059(5) Uani 1 1 d .
N3 N 0.2239(5) -0.0198(9) 0.9458(4) 0.062(5) Uani 1 1 d .
N4 N 0.3639(6) -0.1860(10) 0.8981(7) 0.096(7) Uani 1 1 d .
N5 N 0.2311(5) 0.4026(7) 0.7144(5) 0.050(4) Uani 1 1 d U
N6 N 0.1606(6) 0.4046(9) 0.6921(6) 0.082(6) Uani 1 1 d U
N7 N 0.1049(4) 0.0012(9) 0.7455(4) 0.056(5) Uani 1 1 d U
N8 N 0.1125(5) 0.1075(11) 0.7728(5) 0.078(6) Uani 1 1 d U
N9 N 0.0933(5) 0.0910(8) 0.7071(4) 0.049(4) Uani 1 1 d U
N10 N 0.1423(4) -0.0322(9) 0.8809(4) 0.048(4) Uani 1 1 d U
N11 N 0.0990(5) 0.3218(8) 0.7219(5) 0.063(5) Uani 1 1 d DU
N12 N 0.0688(5) -0.0927(8) 0.6245(4) 0.055(5) Uani 1 1 d U
N13 N 0.9172(5) 1.2179(8) 0.7856(5) 0.055(5) Uani 1 1 d .
N14 N 0.9451(3) 1.1100(7) 0.7651(3) 0.028(3) Uani 1 1 d U
N15 N 0.9247(5) 1.2480(8) 0.8524(5) 0.062(5) Uani 1 1 d .
N16 N 0.9344(4) 1.0802(8) 0.6987(5) 0.050(4) Uani 1 1 d U
N17 N 0.7882(5) 0.6530(10) 0.7649(5) 0.077(6) Uani 1 1 d D
N18 N 0.8181(8) 0.6547(10) 0.8334(7) 0.106(8) Uani 1 1 d DU
N19 N 0.8116(6) 0.9722(13) 0.8937(6) 0.085(7) Uani 1 1 d .
N20 N 0.7738(5) 1.0642(9) 0.8915(4) 0.059(5) Uani 1 1 d .
N21 N 0.7492(5) 0.9658(13) 0.8886(6) 0.086(7) Uani 1 1 d .
N22 N 0.9034(5) 1.1435(10) 0.9108(5) 0.072(6) Uani 1 1 d .
N23 N 0.6377(4) 1.0989(8) 0.8764(4) 0.036(4) Uani 1 1 d .
N24 N 0.7952(6) 0.7425(8) 0.8988(5) 0.067(5) Uani 1 1 d DU
O1 O 0.1979(3) -0.1138(7) 0.9216(3) 0.054(4) Uani 1 1 d .
O2 O 0.1912(4) -0.0057(8) 0.9537(4) 0.074(5) Uani 1 1 d .
O3 O 0.3972(4) -0.1050(7) 0.9331(3) 0.059(4) Uani 1 1 d .
O4 O 0.3965(5) -0.2037(9) 0.8916(4) 0.096(6) Uani 1 1 d .
O5 O 0.1534(4) 0.4140(7) 0.7513(4) 0.071(4) Uani 1 1 d .
O6 O 0.1225(5) 0.4065(8) 0.6768(5) 0.103(6) Uani 1 1 d .
O7 O 0.9591(4) 1.1564(8) 0.8747(4) 0.072(5) Uani 1 1 d .
O8 O 0.9278(4) 1.2601(7) 0.8914(4) 0.077(5) Uani 1 1 d .
O9 O 0.9079(3) 1.1768(6) 0.6756(3) 0.047(3) Uani 1 1 d .
O10 O 0.9331(3) 1.0632(7) 0.6656(4) 0.068(4) Uani 1 1 d .
O11 O 0.7597(6) 0.6472(7) 0.8513(5) 0.100(6) Uani 1 1 d .
O12 O 0.8347(6) 0.6528(8) 0.8706(6) 0.113(7) Uani 1 1 d .
O13 O 0.0827(8) 0.1954(14) 0.6147(6) 0.203(12) Uani 1 1 d DU
O14 O 0.0276(6) 0.1767(19) 0.5689(10) 0.268(16) Uani 1 1 d DU
O15 O 0.0765(11) 0.1041(13) 0.5756(10) 0.28(2) Uani 1 1 d DU
O16 O 0.1940(6) 0.2652(14) 0.9015(7) 0.186(11) Uani 1 1 d DU
O17 O 0.1424(10) 0.2076(12) 0.8569(10) 0.236(15) Uani 1 1 d DU
O18 O 0.1519(9) 0.3027(14) 0.8431(7) 0.213(13) Uani 1 1 d DU
S1 S 0.0686(4) 0.1662(8) 0.5808(3) 0.172(5) Uani 1 1 d DU
S2 S 0.1568(3) 0.2622(6) 0.8751(3) 0.129(3) Uani 1 1 d D
F1 F 0.1118(7) 0.2167(12) 0.5478(7) 0.180(9) Uani 1 1 d U
F2 F 0.0667(8) 0.1724(14) 0.5106(8) 0.216(11) Uani 1 1 d DU
F3 F 0.0580(10) 0.2577(19) 0.5347(10) 0.280(16) Uani 1 1 d U
F4 F 0.0942(6) 0.2988(17) 0.8852(9) 0.295(17) Uani 1 1 d DU
F5 F 0.1323(13) 0.262(2) 0.9324(9) 0.50(4) Uiso 1 1 d D
F6 F 0.1412(9) 0.3510(14) 0.9115(9) 0.301(17) Uani 1 1 d DU
C1 C 0.2626(5) -0.0951(10) 0.9283(5) 0.045(5) Uani 1 1 d U
C2 C 0.2710(5) -0.1510(10) 0.9157(6) 0.052(5) Uani 1 1 d U
H2 H 0.2536 -0.1842 0.9117 0.062 Uiso 1 1 calc R
C3 C 0.3318(6) -0.1180(10) 0.9252(6) 0.058(6) Uani 1 1 d .
C4 C 0.3248(5) -0.0615(10) 0.9414(4) 0.040(5) Uani 1 1 d .
H4 H 0.3441 -0.0321 0.9502 0.048 Uiso 1 1 calc R
C5 C 0.2249(5) -0.0795(10) 0.9343(4) 0.036(4) Uani 1 1 d U
C6 C 0.3666(6) -0.1338(11) 0.9198(5) 0.052(5) Uani 1 1 d U
C7 C 0.2142(6) 0.4064(10) 0.7375(7) 0.059(6) Uani 1 1 d U
C8 C 0.2681(7) 0.4063(11) 0.7250(8) 0.076(7) Uani 1 1 d .
H8 H 0.2818 0.4087 0.7076 0.091 Uiso 1 1 calc R
C9 C 0.1741(7) 0.4072(11) 0.7275(7) 0.067(7) Uani 1 1 d U
C10 C 0.1135(5) 0.0398(11) 0.7753(5) 0.052(5) Uani 1 1 d U
C11 C 0.1019(7) 0.1263(12) 0.7376(6) 0.070(7) Uani 1 1 d U
C12 C 0.0962(5) 0.0280(12) 0.7138(7) 0.066(7) Uani 1 1 d .
C13 C 0.1405(7) 0.0254(14) 0.8761(6) 0.079(7) Uani 1 1 d U
H13 H 0.1458 0.0505 0.8976 0.095 Uiso 1 1 calc R
C14 C 0.1319(5) 0.0564(12) 0.8438(5) 0.059(6) Uani 1 1 d U
H14 H 0.1306 0.1006 0.8414 0.071 Uiso 1 1 calc R
C15 C 0.1255(7) 0.0162(16) 0.8156(6) 0.084(9) Uani 1 1 d .
C16 C 0.1282(6) -0.0509(12) 0.8172(5) 0.061(7) Uani 1 1 d .
H16 H 0.1246 -0.0771 0.7963 0.073 Uiso 1 1 calc R
C17 C 0.1367(6) -0.0722(11) 0.8523(7) 0.068(7) Uani 1 1 d .
H17 H 0.1386 -0.1159 0.8568 0.082 Uiso 1 1 calc R
C18 C 0.0904(6) 0.2846(12) 0.6934(6) 0.069(7) Uani 1 1 d D
H18 H 0.0850 0.3016 0.6694 0.083 Uiso 1 1 calc R
C19 C 0.0892(7) 0.2199(12) 0.6982(6) 0.070(7) Uani 1 1 d .
H19 H 0.0804 0.1937 0.6774 0.084 Uiso 1 1 calc R
C20 C 0.1009(5) 0.1931(10) 0.7334(6) 0.051(6) Uani 1 1 d .
C21 C 0.1136(6) 0.2341(10) 0.7622(6) 0.056(6) Uani 1 1 d .
H21 H 0.1246 0.2189 0.7862 0.068 Uiso 1 1 calc R
C22 C 0.1101(8) 0.2945(13) 0.7557(8) 0.091(8) Uani 1 1 d .
H22 H 0.1159 0.3216 0.7764 0.109 Uiso 1 1 calc R
C23 C 0.0705(6) -0.0329(11) 0.6165(5) 0.055(6) Uani 1 1 d .
H23 H 0.0673 -0.0192 0.5921 0.067 Uiso 1 1 calc R
C24 C 0.0774(6) 0.0101(12) 0.6461(7) 0.077(7) Uani 1 1 d .
H24 H 0.0755 0.0540 0.6425 0.092 Uiso 1 1 calc R
C25 C 0.0873(6) -0.0174(12) 0.6813(7) 0.067(6) Uani 1 1 d U
C26 C 0.0880(7) -0.0767(12) 0.6889(6) 0.077(8) Uani 1 1 d .
H26 H 0.0930 -0.0930 0.7131 0.092 Uiso 1 1 calc R
C27 C 0.0808(7) -0.1129(14) 0.6581(8) 0.090(8) Uani 1 1 d U
H27 H 0.0849 -0.1566 0.6615 0.108 Uiso 1 1 calc R
C28 C 0.1475(6) -0.1231(11) 0.9836(5) 0.059(6) Uani 1 1 d DU
C29 C 0.1281(6) -0.0684(12) 0.9785(5) 0.071(7) Uani 1 1 d DU
C30 C 0.1027(6) -0.0717(11) 0.9425(5) 0.063(6) Uani 1 1 d DU
C31 C 0.1011(7) -0.1288(13) 0.9269(7) 0.085(8) Uani 1 1 d DU
C32 C 0.1315(7) -0.1584(13) 0.9511(6) 0.082(8) Uani 1 1 d DU
C33 C 0.1792(10) -0.145(2) 1.0154(10) 0.21(2) Uani 1 1 d DU
H33A H 0.1913 -0.1094 1.0297 0.319 Uiso 1 1 calc R
H33B H 0.1972 -0.1681 1.0059 0.319 Uiso 1 1 calc R
H33C H 0.1696 -0.1733 1.0311 0.319 Uiso 1 1 calc R
C34 C 0.1398(11) -0.0055(19) 1.0031(10) 0.168(15) Uani 1 1 d U
H34A H 0.1347 0.0313 0.9871 0.252 Uiso 1 1 calc R
H34B H 0.1662 -0.0070 1.0160 0.252 Uiso 1 1 calc R
H34C H 0.1254 -0.0028 1.0210 0.252 Uiso 1 1 calc R
C35 C 0.0749(7) -0.0202(14) 0.9288(8) 0.117(10) Uani 1 1 d DU
H35A H 0.0775 -0.0041 0.9056 0.175 Uiso 1 1 calc R
H35B H 0.0793 0.0136 0.9469 0.175 Uiso 1 1 calc R
H35C H 0.0498 -0.0367 0.9252 0.175 Uiso 1 1 calc R
C36 C 0.0760(9) -0.1517(16) 0.8896(7) 0.143(13) Uani 1 1 d DU
H36A H 0.0504 -0.1388 0.8871 0.214 Uiso 1 1 calc R
H36B H 0.0772 -0.1973 0.8884 0.214 Uiso 1 1 calc R
H36C H 0.0844 -0.1334 0.8697 0.214 Uiso 1 1 calc R
C37 C 0.1406(10) -0.2202(17) 0.9424(9) 0.138(12) Uani 1 1 d U
H37A H 0.1198 -0.2483 0.9418 0.206 Uiso 1 1 calc R
H37B H 0.1627 -0.2346 0.9610 0.206 Uiso 1 1 calc R
H37C H 0.1454 -0.2200 0.9183 0.206 Uiso 1 1 calc R
C38 C 0.3133(3) 0.1017(4) 0.9929(2) 0.127(10) Uani 1 1 d GU
C39 C 0.2998(2) 0.1025(4) 0.9541(2) 0.111(10) Uani 1 1 d GU
C40 C 0.2612(2) 0.1146(4) 0.9447(2) 0.127(11) Uani 1 1 d GU
C41 C 0.2508(3) 0.1212(4) 0.9776(2) 0.109(10) Uani 1 1 d GU
C42 C 0.2830(3) 0.1133(4) 1.0075(2) 0.162(14) Uani 1 1 d GU
C43 C 0.3529(3) 0.0905(4) 1.0149(2) 0.188(14) Uani 1 1 d GU
H43A H 0.3550 0.0952 1.0410 0.282 Uiso 1 1 calc R
H43B H 0.3691 0.1209 1.0077 0.282 Uiso 1 1 calc R
H43C H 0.3603 0.0481 1.0102 0.282 Uiso 1 1 calc R
C44 C 0.3226(2) 0.0923(3) 0.9276(2) 0.137(12) Uani 1 1 d GU
H44A H 0.3212 0.0483 0.9202 0.206 Uiso 1 1 calc R
H44B H 0.3485 0.1034 0.9394 0.206 Uiso 1 1 calc R
H44C H 0.3130 0.1185 0.9059 0.206 Uiso 1 1 calc R
C45 C 0.2357(2) 0.1194(4) 0.9063(2) 0.26(3) Uani 1 1 d GU
H45A H 0.2244 0.0786 0.8986 0.394 Uiso 1 1 calc R
H45B H 0.2499 0.1328 0.8895 0.394 Uiso 1 1 calc R
H45C H 0.2162 0.1501 0.9059 0.394 Uiso 1 1 calc R
C46 C 0.2122(3) 0.1345(5) 0.9805(3) 0.189(18) Uani 1 1 d GU
H46A H 0.2078 0.1104 1.0008 0.284 Uiso 1 1 calc R
H46B H 0.1941 0.1224 0.9576 0.284 Uiso 1 1 calc R
H46C H 0.2098 0.1792 0.9849 0.284 Uiso 1 1 calc R
C47 C 0.2847(4) 0.1166(5) 1.0476(2) 0.31(4) Uani 1 1 d G
H47A H 0.2792 0.1593 1.0538 0.469 Uiso 1 1 calc R
H47B H 0.3095 0.1048 1.0624 0.469 Uiso 1 1 calc R
H47C H 0.2664 0.0878 1.0526 0.469 Uiso 1 1 calc R
C48 C 0.3161(3) -0.2737(4) 0.8336(3) 0.177(10) Uani 1 1 d GU
C49 C 0.3240(3) -0.3225(4) 0.8599(3) 0.153(11) Uani 1 1 d GU
C50 C 0.2935(3) -0.3284(4) 0.8747(3) 0.114(10) Uani 1 1 d GU
C51 C 0.2667(3) -0.2833(4) 0.8576(3) 0.173(12) Uani 1 1 d GU
C52 C 0.2806(3) -0.2495(4) 0.8322(3) 0.195(11) Uani 1 1 d GU
C53 C 0.3409(3) -0.2515(5) 0.8112(2) 0.27(2) Uani 1 1 d GU
H53A H 0.3633 -0.2329 0.8274 0.412 Uiso 1 1 calc R
H53B H 0.3278 -0.2203 0.7934 0.412 Uiso 1 1 calc R
H53C H 0.3478 -0.2870 0.7981 0.412 Uiso 1 1 calc R
C54 C 0.3589(3) -0.3612(5) 0.8702(3) 0.173(16) Uani 1 1 d GU
H54A H 0.3547 -0.4004 0.8564 0.260 Uiso 1 1 calc R
H54B H 0.3655 -0.3705 0.8965 0.260 Uiso 1 1 calc R
H54C H 0.3790 -0.3380 0.8646 0.260 Uiso 1 1 calc R
C55 C 0.2902(3) -0.3745(4) 0.9035(3) 0.216(19) Uani 1 1 d GU
H55A H 0.2948 -0.4168 0.8959 0.325 Uiso 1 1 calc R
H55B H 0.2652 -0.3723 0.9066 0.325 Uiso 1 1 calc R
H55C H 0.3084 -0.3644 0.9268 0.325 Uiso 1 1 calc R
C56 C 0.2298(3) -0.2731(4) 0.8650(3) 0.118(10) Uani 1 1 d GU
H56A H 0.2301 -0.2331 0.8777 0.177 Uiso 1 1 calc R
H56B H 0.2251 -0.3070 0.8805 0.177 Uiso 1 1 calc R
H56C H 0.2102 -0.2725 0.8418 0.177 Uiso 1 1 calc R
C57 C 0.2612(3) -0.1971(4) 0.8080(3) 0.277(19) Uani 1 1 d GU
H57A H 0.2774 -0.1603 0.8117 0.415 Uiso 1 1 calc R
H57B H 0.2383 -0.1866 0.8142 0.415 Uiso 1 1 calc R
H57C H 0.2553 -0.2101 0.7823 0.415 Uiso 1 1 calc R
C58 C 0.4682(2) -0.1971(5) 0.9742(3) 0.108(10) Uani 1 1 d GU
C59 C 0.4737(3) -0.2362(5) 0.9462(3) 0.119(11) Uani 1 1 d GU
C60 C 0.4942(3) -0.2022(5) 0.9265(3) 0.102(8) Uani 1 1 d GU
C61 C 0.5012(2) -0.1420(5) 0.9423(3) 0.131(8) Uani 1 1 d GU
C62 C 0.4852(2) -0.1388(5) 0.9718(3) 0.116(9) Uani 1 1 d GU
C63 C 0.4478(3) -0.2143(4) 1.0018(3) 0.22(2) Uani 1 1 d GU
H63A H 0.4214 -0.2046 0.9918 0.333 Uiso 1 1 calc R
H63B H 0.4579 -0.1905 1.0244 0.333 Uiso 1 1 calc R
H63C H 0.4508 -0.2591 1.0071 0.333 Uiso 1 1 calc R
C64 C 0.4603(3) -0.3025(5) 0.9387(3) 0.23(2) Uani 1 1 d GU
H64A H 0.4726 -0.3222 0.9220 0.343 Uiso 1 1 calc R
H64B H 0.4335 -0.3025 0.9275 0.343 Uiso 1 1 calc R
H64C H 0.4661 -0.3259 0.9618 0.343 Uiso 1 1 calc R
C65 C 0.5062(3) -0.2259(6) 0.8943(3) 0.28(3) Uani 1 1 d GU
H65A H 0.5114 -0.1904 0.8802 0.414 Uiso 1 1 calc R
H65B H 0.4865 -0.2515 0.8787 0.414 Uiso 1 1 calc R
H65C H 0.5287 -0.2511 0.9032 0.414 Uiso 1 1 calc R
C66 C 0.5221(2) -0.0904(5) 0.9299(4) 0.25(2) Uani 1 1 d GU
H66A H 0.5375 -0.1081 0.9153 0.378 Uiso 1 1 calc R
H66B H 0.5380 -0.0690 0.9514 0.378 Uiso 1 1 calc R
H66C H 0.5046 -0.0605 0.9150 0.378 Uiso 1 1 calc R
C67 C 0.4860(2) -0.0833(5) 0.9963(3) 0.28(3) Uani 1 1 d GU
H67A H 0.4636 -0.0829 1.0046 0.426 Uiso 1 1 calc R
H67B H 0.4872 -0.0448 0.9827 0.426 Uiso 1 1 calc R
H67C H 0.5078 -0.0859 1.0176 0.426 Uiso 1 1 calc R
C68 C 0.0552(4) 0.4484(6) 0.7426(4) 0.148(9) Uani 1 1 d GU
C69 C 0.0820(4) 0.4963(6) 0.7517(4) 0.153(9) Uani 1 1 d GU
C70 C 0.0848(4) 0.5239(7) 0.7187(4) 0.176(9) Uani 1 1 d GU
C71 C 0.0596(4) 0.4930(7) 0.6893(4) 0.186(9) Uani 1 1 d GU
C72 C 0.0413(4) 0.4463(7) 0.7040(4) 0.172(9) Uani 1 1 d GU
C73 C 0.0434(4) 0.4069(6) 0.7692(4) 0.28(2) Uani 1 1 d GU
H73A H 0.0184 0.3911 0.7579 0.421 Uiso 1 1 calc R
H73B H 0.0435 0.4308 0.7912 0.421 Uiso 1 1 calc R
H73C H 0.0606 0.3717 0.7759 0.421 Uiso 1 1 calc R
C74 C 0.1038(4) 0.5148(6) 0.7898(4) 0.24(2) Uani 1 1 d GU
H74A H 0.0877 0.5136 0.8060 0.359 Uiso 1 1 calc R
H74B H 0.1136 0.5572 0.7893 0.359 Uiso 1 1 calc R
H74C H 0.1245 0.4856 0.7987 0.359 Uiso 1 1 calc R
C75 C 0.1101(4) 0.5768(7) 0.7156(5) 0.234(18) Uani 1 1 d GU
H75A H 0.1284 0.5619 0.7037 0.351 Uiso 1 1 calc R
H75B H 0.1227 0.5925 0.7401 0.351 Uiso 1 1 calc R
H75C H 0.0955 0.6105 0.7010 0.351 Uiso 1 1 calc R
C76 C 0.0534(5) 0.5072(7) 0.6493(5) 0.260(15) Uani 1 1 d GU
H76A H 0.0741 0.5324 0.6460 0.391 Uiso 1 1 calc R
H76B H 0.0303 0.5306 0.6402 0.391 Uiso 1 1 calc R
H76C H 0.0519 0.4681 0.6356 0.391 Uiso 1 1 calc R
C77 C 0.0122(4) 0.4022(7) 0.6824(4) 0.238(18) Uani 1 1 d GU
H77A H -0.0010 0.3835 0.6986 0.357 Uiso 1 1 calc R
H77B H 0.0241 0.3692 0.6718 0.357 Uiso 1 1 calc R
H77C H -0.0053 0.4252 0.6628 0.357 Uiso 1 1 calc R
C78 C 0.2246(6) 0.3877(13) 0.6190(6) 0.103(9) Uani 1 1 d DU
C79 C 0.2160(9) 0.3313(14) 0.6344(9) 0.118(11) Uani 1 1 d DU
C80 C 0.1775(8) 0.3166(18) 0.6265(10) 0.168(16) Uani 1 1 d DU
C81 C 0.1616(6) 0.3661(11) 0.6026(7) 0.098(9) Uani 1 1 d DU
C82 C 0.1881(7) 0.4088(13) 0.6026(7) 0.115(10) Uani 1 1 d DU
C83 C 0.2632(8) 0.4159(19) 0.6272(11) 0.195(16) Uani 1 1 d DU
H83A H 0.2817 0.3824 0.6324 0.293 Uiso 1 1 calc R
H83B H 0.2674 0.4436 0.6485 0.293 Uiso 1 1 calc R
H83C H 0.2654 0.4400 0.6060 0.293 Uiso 1 1 calc R
C84 C 0.2479(11) 0.284(2) 0.6555(11) 0.176(16) Uani 1 1 d U
H84A H 0.2447 0.2744 0.6797 0.265 Uiso 1 1 calc R
H84B H 0.2721 0.3034 0.6585 0.265 Uiso 1 1 calc R
H84C H 0.2462 0.2454 0.6413 0.265 Uiso 1 1 calc R
C85 C 0.1592(10) 0.2583(15) 0.6381(9) 0.153(14) Uani 1 1 d DU
H85A H 0.1744 0.2214 0.6376 0.229 Uiso 1 1 calc R
H85B H 0.1345 0.2523 0.6211 0.229 Uiso 1 1 calc R
H85C H 0.1569 0.2644 0.6629 0.229 Uiso 1 1 calc R
C86 C 0.1208(6) 0.3737(15) 0.5915(10) 0.183(17) Uani 1 1 d DU
H86A H 0.1137 0.4024 0.6083 0.274 Uiso 1 1 calc R
H86B H 0.1091 0.3330 0.5921 0.274 Uiso 1 1 calc R
H86C H 0.1128 0.3906 0.5665 0.274 Uiso 1 1 calc R
C87 C 0.1832(9) 0.4651(16) 0.5780(12) 0.23(2) Uani 1 1 d DU
H87A H 0.1979 0.4599 0.5606 0.342 Uiso 1 1 calc R
H87B H 0.1913 0.5026 0.5928 0.342 Uiso 1 1 calc R
H87C H 0.1570 0.4693 0.5645 0.342 Uiso 1 1 calc R
C88 C 0.9373(6) 1.1791(10) 0.8119(6) 0.054(6) Uani 1 1 d .
C89 C 0.9494(5) 1.1207(10) 0.7984(4) 0.045(5) Uani 1 1 d U
H89 H 0.9611 1.0898 0.8158 0.054 Uiso 1 1 calc R
C90 C 0.9277(5) 1.1558(10) 0.7426(5) 0.047(5) Uani 1 1 d .
C91 C 0.9140(5) 1.2087(11) 0.7516(5) 0.047(5) Uani 1 1 d .
H91 H 0.9024 1.2385 0.7335 0.056 Uiso 1 1 calc R
C92 C 0.9400(6) 1.1970(11) 0.8487(5) 0.051(6) Uani 1 1 d .
C93 C 0.9240(5) 1.1340(9) 0.7030(5) 0.039(5) Uani 1 1 d U
C94 C 0.7640(7) 0.6537(11) 0.7855(6) 0.074(7) Uani 1 1 d D
C95 C 0.7743(9) 0.6567(10) 0.7319(9) 0.084(8) Uani 1 1 d .
H95 H 0.7904 0.6620 0.7168 0.101 Uiso 1 1 calc R
C96 C 0.7812(9) 0.6488(14) 0.8253(7) 0.111(11) Uani 1 1 d D
C97 C 0.8074(6) 1.0375(11) 0.8937(5) 0.050(5) Uani 1 1 d .
C98 C 0.7462(5) 1.0305(12) 0.8847(4) 0.043(5) Uani 1 1 d U
C99 C 0.7820(8) 0.9386(13) 0.8927(5) 0.070(7) Uani 1 1 d .
C100 C 0.8707(6) 1.1689(10) 0.9064(6) 0.056(6) Uani 1 1 d U
H100 H 0.8697 1.2131 0.9078 0.067 Uiso 1 1 calc R
C101 C 0.8383(6) 1.1376(12) 0.8999(5) 0.066(7) Uani 1 1 d .
H101 H 0.8156 1.1584 0.8986 0.079 Uiso 1 1 calc R
C102 C 0.8397(5) 1.0771(9) 0.8955(4) 0.031(4) Uani 1 1 d U
C103 C 0.8744(5) 1.0470(12) 0.8977(6) 0.069(7) Uani 1 1 d .
H103 H 0.8757 1.0028 0.8961 0.083 Uiso 1 1 calc R
C104 C 0.9039(8) 1.0811(13) 0.9019(6) 0.086(9) Uani 1 1 d .
H104 H 0.9259 1.0630 0.8988 0.104 Uiso 1 1 calc R
C105 C 0.6672(8) 1.1324(14) 0.8823(5) 0.077(8) Uani 1 1 d .
H105 H 0.6635 1.1762 0.8832 0.092 Uiso 1 1 calc R
C106 C 0.7026(8) 1.1141(14) 0.8873(7) 0.096(9) Uani 1 1 d U
H106 H 0.7222 1.1437 0.8927 0.115 Uiso 1 1 calc R
C107 C 0.7101(6) 1.0492(10) 0.8843(7) 0.066(6) Uani 1 1 d U
C108 C 0.6814(5) 1.0100(11) 0.8820(6) 0.062(6) Uani 1 1 d U
H108 H 0.6843 0.9659 0.8828 0.074 Uiso 1 1 calc R
C109 C 0.6455(5) 1.0396(12) 0.8784(5) 0.051(5) Uani 1 1 d U
H109 H 0.6254 1.0121 0.8774 0.061 Uiso 1 1 calc R
C110 C 0.7605(8) 0.7703(13) 0.8907(8) 0.102(10) Uani 1 1 d D
H110 H 0.7394 0.7443 0.8879 0.122 Uiso 1 1 calc R
C111 C 0.7551(8) 0.8353(12) 0.8865(8) 0.093(9) Uani 1 1 d D
H111 H 0.7313 0.8540 0.8796 0.112 Uiso 1 1 calc R
C112 C 0.7872(8) 0.8691(12) 0.8932(8) 0.086(8) Uani 1 1 d .
C113 C 0.8220(8) 0.8421(15) 0.9024(8) 0.110(11) Uani 1 1 d D
H113 H 0.8435 0.8675 0.9071 0.132 Uiso 1 1 calc R
C114 C 0.8250(7) 0.7786(14) 0.9046(8) 0.109(11) Uani 1 1 d D
H114 H 0.8488 0.7599 0.9105 0.131 Uiso 1 1 calc R
C115 C 0.9609(3) 1.2078(6) 0.9821(3) 0.081(7) Uani 1 1 d GU
C116 C 0.9779(3) 1.1499(6) 0.9794(2) 0.110(8) Uani 1 1 d GU
C117 C 1.0063(3) 1.1603(6) 0.9625(2) 0.122(8) Uani 1 1 d GU
C118 C 1.0069(3) 1.2247(6) 0.9547(3) 0.114(7) Uani 1 1 d GU
C119 C 0.9789(3) 1.2540(6) 0.9668(3) 0.125(9) Uani 1 1 d GU
C120 C 0.9293(4) 1.2183(7) 0.9983(3) 0.161(14) Uani 1 1 d GU
H12A H 0.9060 1.2183 0.9788 0.242 Uiso 1 1 calc R
H12B H 0.9325 1.2587 1.0110 0.242 Uiso 1 1 calc R
H12C H 0.9289 1.1849 1.0158 0.242 Uiso 1 1 calc R
C121 C 0.9675(4) 1.0880(6) 0.9922(3) 0.27(3) Uani 1 1 d GU
H12D H 0.9853 1.0770 1.0156 0.400 Uiso 1 1 calc R
H12E H 0.9677 1.0559 0.9739 0.400 Uiso 1 1 calc R
H12F H 0.9426 1.0908 0.9956 0.400 Uiso 1 1 calc R
C122 C 1.0315(3) 1.1116(6) 0.9542(3) 0.236(19) Uani 1 1 d GU
H12G H 1.0328 1.1167 0.9290 0.354 Uiso 1 1 calc R
H12H H 1.0218 1.0699 0.9570 0.354 Uiso 1 1 calc R
H12I H 1.0563 1.1161 0.9711 0.354 Uiso 1 1 calc R
C123 C 1.0329(3) 1.2564(6) 0.9367(3) 0.236(19) Uani 1 1 d GU
H12J H 1.0327 1.2342 0.9141 0.354 Uiso 1 1 calc R
H12K H 1.0580 1.2560 0.9534 0.354 Uiso 1 1 calc R
H12L H 1.0249 1.2997 0.9309 0.354 Uiso 1 1 calc R
C124 C 0.9697(4) 1.3223(6) 0.9640(3) 0.28(3) Uani 1 1 d GU
H12M H 0.9695 1.3376 0.9396 0.417 Uiso 1 1 calc R
H12N H 0.9884 1.3453 0.9827 0.417 Uiso 1 1 calc R
H12O H 0.9453 1.3288 0.9679 0.417 Uiso 1 1 calc R
C125 C 0.8877(5) 1.3876(6) 0.8339(3) 0.232(13) Uani 1 1 d GU
C126 C 0.9195(5) 1.3860(5) 0.8210(3) 0.226(14) Uani 1 1 d GU
C127 C 0.9079(5) 1.3752(5) 0.7829(3) 0.175(14) Uani 1 1 d GU
C128 C 0.8690(5) 1.3701(6) 0.7722(4) 0.216(14) Uani 1 1 d GU
C129 C 0.8565(5) 1.3778(6) 0.8037(4) 0.236(13) Uani 1 1 d GU
C130 C 0.8872(5) 1.3979(6) 0.8727(4) 0.32(2) Uani 1 1 d GU
H13A H 0.8622 1.3904 0.8749 0.483 Uiso 1 1 calc R
H13B H 0.8946 1.4410 0.8799 0.483 Uiso 1 1 calc R
H13C H 0.9046 1.3690 0.8888 0.483 Uiso 1 1 calc R
C131 C 0.9587(5) 1.3942(5) 0.8439(4) 0.29(2) Uani 1 1 d GU
H13D H 0.9719 1.4215 0.8311 0.428 Uiso 1 1 calc R
H13E H 0.9710 1.3535 0.8482 0.428 Uiso 1 1 calc R
H13F H 0.9589 1.4131 0.8674 0.428 Uiso 1 1 calc R
C132 C 0.9327(6) 1.3700(5) 0.7582(4) 0.23(2) Uani 1 1 d GU
H13G H 0.9201 1.3877 0.7342 0.350 Uiso 1 1 calc R
H13H H 0.9384 1.3259 0.7553 0.350 Uiso 1 1 calc R
H13I H 0.9557 1.3929 0.7689 0.350 Uiso 1 1 calc R
C133 C 0.8451(6) 1.3587(7) 0.7340(4) 0.29(2) Uani 1 1 d GU
H13J H 0.8543 1.3833 0.7167 0.431 Uiso 1 1 calc R
H13K H 0.8196 1.3710 0.7323 0.431 Uiso 1 1 calc R
H13L H 0.8457 1.3142 0.7282 0.431 Uiso 1 1 calc R
C134 C 0.8170(5) 1.3759(7) 0.8048(4) 0.32(2) Uani 1 1 d GU
H13M H 0.8148 1.3475 0.8243 0.480 Uiso 1 1 calc R
H13N H 0.8013 1.3611 0.7813 0.480 Uiso 1 1 calc R
H13O H 0.8092 1.4179 0.8097 0.480 Uiso 1 1 calc R
C135 C 0.9767(3) 0.9592(4) 0.7873(3) 0.086(8) Uani 1 1 d GU
C136 C 0.9384(3) 0.9585(5) 0.7698(3) 0.089(8) Uani 1 1 d GU
C137 C 0.9333(4) 0.9421(5) 0.7328(3) 0.127(11) Uani 1 1 d GU
C138 C 0.9686(4) 0.9327(5) 0.7275(3) 0.131(10) Uani 1 1 d GU
C139 C 0.9954(4) 0.9433(5) 0.7611(3) 0.119(9) Uani 1 1 d GU
C140 C 0.9945(3) 0.9743(4) 0.8268(3) 0.187(16) Uani 1 1 d GU
H14A H 1.0176 0.9972 0.8291 0.281 Uiso 1 1 calc R
H14B H 0.9999 0.9355 0.8410 0.281 Uiso 1 1 calc R
H14C H 0.9776 1.0001 0.8362 0.281 Uiso 1 1 calc R
C141 C 0.9082(3) 0.9726(5) 0.7875(3) 0.182(19) Uani 1 1 d G
H14D H 0.9031 0.9353 0.8002 0.273 Uiso 1 1 calc R
H14E H 0.8858 0.9851 0.7686 0.273 Uiso 1 1 calc R
H14F H 0.9161 1.0067 0.8051 0.273 Uiso 1 1 calc R
C142 C 0.8969(4) 0.9357(6) 0.7042(3) 0.182(15) Uani 1 1 d GU
H14G H 0.8961 0.9647 0.6841 0.272 Uiso 1 1 calc R
H14H H 0.8768 0.9456 0.7151 0.272 Uiso 1 1 calc R
H14I H 0.8941 0.8928 0.6949 0.272 Uiso 1 1 calc R
C143 C 0.9762(4) 0.9146(6) 0.6922(4) 0.191(15) Uani 1 1 d GU
H14J H 0.9583 0.8830 0.6797 0.286 Uiso 1 1 calc R
H14K H 1.0013 0.8975 0.6972 0.286 Uiso 1 1 calc R
H14L H 0.9741 0.9516 0.6765 0.286 Uiso 1 1 calc R
C144 C 1.0365(4) 0.9385(6) 0.7679(4) 0.195(15) Uani 1 1 d GU
H14M H 1.0432 0.8951 0.7645 0.292 Uiso 1 1 calc R
H14N H 1.0488 0.9517 0.7930 0.292 Uiso 1 1 calc R
H14O H 1.0444 0.9655 0.7506 0.292 Uiso 1 1 calc R
C145 C 0.9549(6) 1.1209(13) 0.5961(6) 0.076(7) Uani 1 1 d DU
C146 C 0.9185(7) 1.1176(13) 0.5732(7) 0.093(8) Uani 1 1 d DU
C147 C 0.9022(8) 1.1760(13) 0.5725(7) 0.106(9) Uani 1 1 d DU
C148 C 0.9243(8) 1.2156(14) 0.5984(8) 0.118(10) Uani 1 1 d DU
C149 C 0.9604(6) 1.1770(13) 0.6158(6) 0.069(6) Uani 1 1 d U
C150 C 0.9865(9) 1.0700(14) 0.6095(11) 0.146(14) Uani 1 1 d U
H15A H 1.0105 1.0909 0.6184 0.218 Uiso 1 1 calc R
H15B H 0.9869 1.0424 0.5891 0.218 Uiso 1 1 calc R
H15C H 0.9816 1.0454 0.6294 0.218 Uiso 1 1 calc R
C151 C 0.9108(11) 1.0545(15) 0.5530(10) 0.160(15) Uani 1 1 d DU
H15D H 0.8855 1.0541 0.5369 0.240 Uiso 1 1 calc R
H15E H 0.9139 1.0206 0.5709 0.240 Uiso 1 1 calc R
H15F H 0.9283 1.0487 0.5384 0.240 Uiso 1 1 calc R
C152 C 0.8658(9) 1.2014(19) 0.5498(9) 0.157(14) Uani 1 1 d DU
H15G H 0.8599 1.2397 0.5611 0.236 Uiso 1 1 calc R
H15H H 0.8463 1.1704 0.5485 0.236 Uiso 1 1 calc R
H15I H 0.8675 1.2107 0.5251 0.236 Uiso 1 1 calc R
C153 C 0.9201(11) 1.2839(14) 0.6070(11) 0.166(13) Uani 1 1 d DU
H15J H 0.9326 1.3099 0.5928 0.249 Uiso 1 1 calc R
H15K H 0.9312 1.2913 0.6332 0.249 Uiso 1 1 calc R
H15L H 0.8938 1.2948 0.6005 0.249 Uiso 1 1 calc R
C154 C 0.9901(10) 1.2130(18) 0.6434(9) 0.155(13) Uani 1 1 d U
H15M H 1.0146 1.1992 0.6421 0.233 Uiso 1 1 calc R
H15N H 0.9878 1.2053 0.6681 0.233 Uiso 1 1 calc R
H15O H 0.9872 1.2577 0.6379 0.233 Uiso 1 1 calc R
C155 C 0.7645(5) 0.5968(9) 0.9316(5) 0.183(10) Uani 1 1 d GU
C156 C 0.7847(5) 0.5543(8) 0.9166(4) 0.188(11) Uani 1 1 d GU
C157 C 0.8225(5) 0.5679(7) 0.9312(4) 0.195(10) Uani 1 1 d GU
C158 C 0.8256(5) 0.6188(9) 0.9552(4) 0.170(10) Uani 1 1 d GU
C159 C 0.7898(6) 0.6366(9) 0.9554(4) 0.158(9) Uani 1 1 d GU
C160 C 0.7233(6) 0.5991(12) 0.9236(5) 0.26(2) Uani 1 1 d GU
H16A H 0.7139 0.5574 0.9266 0.396 Uiso 1 1 calc R
H16B H 0.7125 0.6135 0.8985 0.396 Uiso 1 1 calc R
H16C H 0.7165 0.6281 0.9407 0.396 Uiso 1 1 calc R
C161 C 0.7689(6) 0.5035(9) 0.8899(5) 0.25(3) Uani 1 1 d GU
H16D H 0.7850 0.4964 0.8740 0.376 Uiso 1 1 calc R
H16E H 0.7442 0.5159 0.8749 0.376 Uiso 1 1 calc R
H16F H 0.7669 0.4651 0.9032 0.376 Uiso 1 1 calc R
C162 C 0.8539(5) 0.5341(8) 0.9226(5) 0.280(19) Uani 1 1 d GU
H16G H 0.8774 0.5493 0.9387 0.421 Uiso 1 1 calc R
H16H H 0.8533 0.5418 0.8970 0.421 Uiso 1 1 calc R
H16I H 0.8515 0.4892 0.9265 0.421 Uiso 1 1 calc R
C163 C 0.8609(5) 0.6486(11) 0.9766(4) 0.27(2) Uani 1 1 d GU
H16J H 0.8796 0.6163 0.9857 0.399 Uiso 1 1 calc R
H16K H 0.8566 0.6715 0.9974 0.399 Uiso 1 1 calc R
H16L H 0.8695 0.6777 0.9608 0.399 Uiso 1 1 calc R
C164 C 0.7802(7) 0.6888(11) 0.9772(5) 0.229(17) Uani 1 1 d GU
H16M H 0.7536 0.6973 0.9686 0.343 Uiso 1 1 calc R
H16N H 0.7940 0.7264 0.9743 0.343 Uiso 1 1 calc R
H16O H 0.7867 0.6770 1.0032 0.343 Uiso 1 1 calc R
C165 C 0.8942(4) 0.6073(8) 0.7824(4) 0.218(15) Uani 1 1 d GU
C166 C 0.8757(4) 0.6511(9) 0.7555(4) 0.126(11) Uani 1 1 d GU
C167 C 0.8733(4) 0.7085(8) 0.7734(4) 0.164(14) Uani 1 1 d GU
C168 C 0.8904(4) 0.7002(8) 0.8114(4) 0.130(10) Uani 1 1 d GU
C169 C 0.9033(3) 0.6377(8) 0.8170(4) 0.188(14) Uani 1 1 d GU
C170 C 0.9027(6) 0.5403(9) 0.7755(5) 0.26(2) Uani 1 1 d GU
H17A H 0.9218 0.5391 0.7623 0.386 Uiso 1 1 calc R
H17B H 0.8802 0.5198 0.7607 0.386 Uiso 1 1 calc R
H17C H 0.9118 0.5184 0.7989 0.386 Uiso 1 1 calc R
C171 C 0.8610(5) 0.6388(11) 0.7149(5) 0.24(3) Uani 1 1 d G
H17D H 0.8815 0.6265 0.7051 0.361 Uiso 1 1 calc R
H17E H 0.8493 0.6767 0.7025 0.361 Uiso 1 1 calc R
H17F H 0.8427 0.6050 0.7108 0.361 Uiso 1 1 calc R
C172 C 0.8557(6) 0.7679(9) 0.7552(5) 0.22(2) Uani 1 1 d GU
H17G H 0.8448 0.7908 0.7720 0.333 Uiso 1 1 calc R
H17H H 0.8363 0.7576 0.7329 0.333 Uiso 1 1 calc R
H17I H 0.8746 0.7939 0.7490 0.333 Uiso 1 1 calc R
C173 C 0.8942(5) 0.7492(8) 0.8407(4) 0.24(2) Uani 1 1 d GU
H17J H 0.8820 0.7878 0.8297 0.355 Uiso 1 1 calc R
H17K H 0.9205 0.7575 0.8523 0.355 Uiso 1 1 calc R
H17L H 0.8825 0.7343 0.8592 0.355 Uiso 1 1 calc R
C174 C 0.9233(3) 0.6086(10) 0.8533(4) 0.24(2) Uani 1 1 d GU
H17M H 0.9056 0.5849 0.8627 0.365 Uiso 1 1 calc R
H17N H 0.9345 0.6415 0.8707 0.365 Uiso 1 1 calc R
H17O H 0.9426 0.5804 0.8499 0.365 Uiso 1 1 calc R
C181 C 0.4450(9) 0.1767(16) 0.6785(8) 0.118(10) Uani 1 1 d U
H18A H 0.4449 0.1524 0.7006 0.142 Uiso 1 1 calc R
H18B H 0.4198 0.1938 0.6680 0.142 Uiso 1 1 calc R
C175 C 0.0774(13) 0.202(2) 0.5426(10) 0.145(14) Uani 1 1 d DU
C176 C 0.1307(8) 0.2927(15) 0.9013(8) 0.26(3) Uiso 1 1 d D
Cl7 Cl 0.4562(3) 0.1296(7) 0.6476(3) 0.191(5) Uani 1 1 d U
Cl8 Cl 0.4782(4) 0.2411(7) 0.6912(4) 0.220(6) Uani 1 1 d U

loop_
_atom_site_aniso_label
_atom_site_aniso_U_11
_atom_site_aniso_U_22
_atom_site_aniso_U_33
_atom_site_aniso_U_23
_atom_site_aniso_U_13
_atom_site_aniso_U_12
Ir1 0.0557(6) 0.1021(9) 0.0517(5) 0.0186(5) 0.0193(4) 0.0052(6)
Ir2 0.0651(6) 0.0770(7) 0.0562(5) 0.0051(5) 0.0258(4) 0.0033(5)
Ir3 0.0956(9) 0.0760(8) 0.0998(8) -0.0201(6) 0.0353(7) -0.0082(7)
Ir4 0.0685(6) 0.0765(8) 0.0831(7) 0.0092(6) 0.0401(5) 0.0136(6)
Ir5 0.0918(8) 0.0722(8) 0.1218(10) 0.0110(7) 0.0502(7) 0.0109(6)
Ir6 0.1006(9) 0.0963(10) 0.0785(7) 0.0092(6) 0.0382(6) 0.0304(7)
Ir7 0.0735(7) 0.0996(9) 0.0676(6) -0.0204(6) 0.0392(5) -0.0158(6)
Ir8 0.1233(10) 0.0646(8) 0.0993(8) -0.0034(6) 0.0605(7) 0.0192(7)
Ir9 0.0519(5) 0.0616(6) 0.0578(5) 0.0036(5) 0.0262(4) 0.0037(5)
Ir10 0.0518(5) 0.0886(8) 0.0535(5) 0.0046(5) 0.0245(4) 0.0010(5)
Ir11 0.1978(16) 0.0758(10) 0.1143(10) 0.0190(8) 0.0580(10) 0.0302(10)
Ir12 0.1072(11) 0.213(2) 0.1205(12) 0.0345(12) 0.0350(9) -0.0055(12)
Cl1 0.155(7) 0.105(6) 0.042(3) 0.015(3) 0.034(4) 0.010(5)
Cl2 0.145(7) 0.107(7) 0.100(5) 0.002(5) 0.041(5) 0.019(5)
Cl3 0.160(8) 0.059(5) 0.134(6) 0.039(4) 0.058(6) 0.017(5)
Cl4 0.118(7) 0.174(10) 0.123(7) 0.007(6) 0.056(5) 0.018(6)
Cl5 0.049(3) 0.094(5) 0.074(4) 0.009(3) 0.028(3) -0.001(3)
Cl6 0.287(14) 0.150(10) 0.235(12) 0.015(9) 0.070(10) 0.040(10)
N1 0.038(9) 0.074(12) 0.071(10) 0.030(9) -0.005(8) -0.037(9)
N2 0.046(11) 0.049(12) 0.085(13) 0.007(10) 0.022(9) -0.006(9)
N3 0.049(11) 0.089(16) 0.040(10) -0.019(10) 0.001(8) -0.002(10)
N4 0.050(13) 0.071(17) 0.15(2) -0.007(15) 0.005(13) 0.007(12)
N5 0.056(10) 0.032(9) 0.069(10) -0.006(8) 0.031(9) 0.012(8)
N6 0.082(13) 0.055(12) 0.111(14) 0.013(10) 0.030(11) -0.008(10)
N7 0.045(9) 0.101(13) 0.025(8) 0.015(9) 0.017(7) 0.003(9)
N8 0.072(11) 0.111(15) 0.068(11) -0.004(10) 0.044(9) -0.003(10)
N9 0.077(11) 0.053(11) 0.026(8) 0.010(7) 0.031(7) 0.006(8)
N10 0.062(8) 0.060(9) 0.024(6) 0.010(7) 0.017(6) 0.000(7)
N11 0.069(11) 0.036(10) 0.087(12) 0.034(10) 0.026(9) 0.011(9)
N12 0.098(12) 0.035(10) 0.041(9) 0.009(7) 0.035(8) -0.012(9)
N13 0.069(12) 0.048(12) 0.070(12) -0.009(10) 0.052(10) -0.022(10)
N14 0.025(5) 0.040(5) 0.026(5) 0.001(4) 0.015(4) -0.006(4)
N15 0.058(12) 0.015(10) 0.116(17) -0.006(10) 0.030(11) 0.003(9)
N16 0.019(7) 0.055(8) 0.070(8) -0.009(7) -0.001(6) 0.015(6)
N17 0.102(16) 0.104(18) 0.030(10) -0.007(11) 0.027(11) 0.007(13)
N18 0.127(16) 0.057(13) 0.106(14) 0.007(11) -0.017(12) 0.011(12)
N19 0.059(14) 0.12(2) 0.089(15) 0.027(14) 0.042(11) 0.029(14)
N20 0.052(12) 0.089(15) 0.035(9) -0.006(9) 0.009(8) -0.006(11)
N21 0.048(13) 0.12(2) 0.099(16) -0.004(15) 0.040(11) 0.016(14)
N22 0.033(11) 0.068(15) 0.107(15) -0.021(12) 0.003(9) -0.017(10)
N23 0.040(10) 0.040(11) 0.039(9) -0.011(8) 0.030(7) -0.013(9)
N24 0.088(13) 0.012(9) 0.090(12) -0.002(8) 0.008(10) -0.004(9)
O1 0.026(7) 0.078(11) 0.060(8) 0.006(8) 0.013(6) -0.013(7)
O2 0.064(10) 0.102(13) 0.058(9) -0.015(9) 0.020(8) 0.009(9)
O3 0.061(10) 0.077(11) 0.049(8) -0.010(8) 0.031(7) 0.006(8)
O4 0.126(16) 0.130(17) 0.046(9) 0.004(10) 0.045(10) 0.023(13)
O5 0.058(10) 0.062(11) 0.092(11) -0.008(9) 0.020(9) -0.005(8)
O6 0.083(14) 0.073(14) 0.144(17) 0.009(11) 0.017(11) -0.019(11)
O7 0.056(9) 0.111(14) 0.058(9) 0.000(9) 0.033(7) 0.016(9)
O8 0.087(11) 0.086(12) 0.084(11) -0.054(10) 0.067(9) -0.034(9)
O9 0.051(8) 0.075(10) 0.022(6) 0.010(6) 0.024(6) 0.009(7)
O10 0.026(8) 0.082(12) 0.085(11) 0.006(9) -0.003(7) 0.027(7)
O11 0.19(2) 0.034(10) 0.079(12) -0.005(9) 0.038(13) 0.011(11)
O12 0.139(18) 0.054(13) 0.144(18) 0.032(12) 0.036(14) 0.026(12)
O13 0.216(19) 0.26(2) 0.135(16) -0.041(15) 0.045(14) -0.031(16)
O14 0.221(17) 0.32(2) 0.27(2) -0.011(18) 0.078(17) -0.019(17)
O15 0.32(3) 0.27(3) 0.28(3) 0.046(18) 0.124(18) -0.001(18)
O16 0.176(18) 0.178(18) 0.192(18) 0.024(15) 0.030(14) -0.043(15)
O17 0.24(2) 0.22(2) 0.24(2) -0.017(17) 0.050(16) 0.001(17)
O18 0.24(2) 0.21(2) 0.162(18) -0.014(16) 0.018(15) 0.016(16)
S1 0.165(9) 0.234(13) 0.124(8) 0.000(8) 0.054(7) -0.071(9)
S2 0.096(7) 0.155(10) 0.124(7) -0.028(7) 0.013(5) 0.003(6)
F1 0.136(14) 0.203(17) 0.196(16) -0.026(13) 0.040(12) -0.034(13)
F2 0.244(19) 0.221(19) 0.193(17) -0.006(15) 0.078(15) -0.039(15)
F3 0.28(2) 0.27(2) 0.28(2) 0.022(17) 0.048(16) 0.036(17)
F4 0.27(2) 0.29(2) 0.31(2) -0.031(17) 0.071(17) 0.028(17)
F6 0.30(2) 0.28(2) 0.31(2) -0.049(17) 0.057(17) -0.003(17)
C1 0.032(10) 0.038(11) 0.057(11) 0.025(9) 0.002(8) -0.012(9)
C2 0.025(10) 0.044(12) 0.085(12) 0.023(10) 0.012(9) -0.009(9)
C3 0.038(13) 0.048(15) 0.078(15) 0.019(12) 0.001(11) 0.004(12)
C4 0.029(11) 0.071(16) 0.022(9) 0.003(9) 0.010(8) 0.015(10)
C5 0.029(9) 0.063(12) 0.017(8) 0.011(8) 0.010(7) 0.012(9)
C6 0.067(13) 0.066(13) 0.028(9) 0.009(9) 0.023(9) 0.007(11)
C7 0.059(12) 0.036(12) 0.087(14) 0.006(10) 0.028(11) 0.005(10)
C8 0.081(19) 0.054(17) 0.11(2) -0.008(14) 0.057(16) 0.028(14)
C9 0.081(14) 0.048(13) 0.067(13) 0.010(11) 0.009(11) 0.009(11)
C10 0.050(11) 0.082(14) 0.031(9) 0.014(10) 0.023(8) 0.008(10)
C11 0.099(14) 0.090(15) 0.042(11) 0.007(11) 0.053(10) 0.019(12)
C12 0.027(12) 0.08(2) 0.089(18) 0.015(16) 0.011(11) 0.014(12)
C13 0.095(14) 0.105(16) 0.032(10) 0.011(11) 0.010(10) -0.026(13)
C14 0.062(12) 0.080(14) 0.026(10) 0.006(10) -0.003(9) -0.013(10)
C15 0.079(17) 0.15(3) 0.032(13) 0.026(16) 0.021(11) -0.025(18)
C16 0.068(15) 0.08(2) 0.034(12) 0.038(12) 0.016(10) 0.004(13)
C17 0.067(16) 0.041(15) 0.11(2) 0.009(15) 0.050(14) 0.011(12)
C18 0.064(16) 0.08(2) 0.060(15) -0.016(15) 0.012(12) -0.028(14)
C19 0.090(18) 0.067(19) 0.067(15) 0.031(13) 0.043(13) 0.026(14)
C20 0.048(13) 0.049(15) 0.058(13) 0.025(12) 0.017(10) -0.001(11)
C21 0.091(17) 0.030(14) 0.047(13) 0.003(11) 0.017(11) -0.031(12)
C22 0.13(2) 0.07(2) 0.09(2) 0.004(16) 0.064(18) -0.014(18)
C23 0.075(15) 0.057(16) 0.027(10) 0.007(11) 0.004(10) -0.004(12)
C24 0.082(18) 0.060(18) 0.10(2) -0.012(15) 0.039(15) 0.015(14)
C25 0.061(12) 0.055(14) 0.090(14) -0.011(12) 0.029(11) -0.028(11)
C26 0.13(2) 0.067(19) 0.041(13) 0.015(13) 0.032(13) -0.005(16)
C27 0.071(14) 0.103(16) 0.091(15) 0.029(14) 0.014(12) -0.017(12)
C28 0.063(9) 0.072(10) 0.043(8) 0.019(8) 0.018(7) 0.022(8)
C29 0.087(14) 0.088(15) 0.059(12) -0.014(11) 0.052(11) -0.027(12)
C30 0.078(10) 0.077(10) 0.039(8) 0.016(8) 0.025(7) 0.001(8)
C31 0.081(14) 0.079(15) 0.097(15) -0.006(13) 0.025(12) -0.032(12)
C32 0.105(15) 0.106(16) 0.060(12) 0.016(12) 0.067(12) 0.018(13)
C33 0.20(3) 0.23(3) 0.21(3) 0.008(18) 0.053(18) 0.003(18)
C34 0.17(2) 0.20(2) 0.15(2) -0.028(17) 0.066(16) -0.018(17)
C35 0.110(16) 0.17(2) 0.096(15) 0.018(14) 0.067(13) -0.010(15)
C36 0.114(18) 0.15(2) 0.156(19) 0.049(16) 0.025(15) -0.013(15)
C37 0.140(19) 0.15(2) 0.143(19) 0.016(16) 0.070(15) -0.023(16)
C38 0.118(15) 0.111(16) 0.123(17) -0.037(15) -0.015(12) -0.016(12)
C39 0.130(17) 0.115(18) 0.118(16) 0.022(14) 0.084(14) 0.014(14)
C40 0.143(19) 0.142(19) 0.087(15) 0.015(14) 0.017(14) 0.009(16)
C41 0.116(17) 0.088(16) 0.133(17) -0.037(14) 0.052(14) -0.041(14)
C42 0.19(2) 0.18(3) 0.11(3) -0.07(2) 0.03(2) 0.00(3)
C43 0.141(15) 0.17(2) 0.22(2) 0.000(17) -0.002(14) -0.020(15)
C44 0.156(19) 0.13(2) 0.145(18) 0.029(15) 0.080(15) -0.004(15)
C45 0.26(3) 0.24(3) 0.27(3) 0.007(19) 0.049(19) -0.006(19)
C46 0.19(2) 0.19(2) 0.21(2) 0.003(17) 0.092(18) 0.007(17)
C47 0.24(6) 0.58(12) 0.13(4) -0.13(6) 0.07(4) 0.01(7)
C48 0.181(15) 0.193(15) 0.171(14) 0.028(12) 0.070(12) -0.006(12)
C49 0.142(16) 0.161(17) 0.161(16) -0.017(14) 0.048(13) 0.013(14)
C50 0.119(17) 0.107(17) 0.132(16) -0.062(13) 0.060(14) -0.028(14)
C51 0.184(17) 0.159(17) 0.179(17) -0.010(14) 0.056(14) -0.008(14)
C52 0.207(15) 0.196(15) 0.198(15) 0.011(12) 0.081(12) 0.009(12)
C53 0.26(3) 0.27(3) 0.28(3) -0.019(18) 0.064(17) -0.009(18)
C54 0.18(2) 0.15(2) 0.19(2) -0.055(17) 0.042(17) 0.002(17)
C55 0.22(3) 0.20(3) 0.22(2) 0.022(17) 0.055(18) -0.009(18)
C56 0.099(16) 0.157(19) 0.105(16) 0.017(15) 0.042(13) -0.005(15)
C57 0.28(2) 0.26(2) 0.26(2) 0.020(17) 0.022(17) 0.007(18)
C58 0.092(16) 0.104(17) 0.131(17) 0.045(14) 0.035(13) 0.002(13)
C59 0.109(17) 0.131(19) 0.134(18) -0.013(15) 0.061(14) 0.023(14)
C60 0.099(13) 0.119(15) 0.101(13) 0.013(12) 0.049(11) 0.026(12)
C61 0.109(12) 0.118(13) 0.151(13) 0.017(12) 0.013(11) 0.021(11)
C62 0.109(14) 0.098(14) 0.117(14) -0.019(12) -0.009(11) 0.037(12)
C63 0.22(3) 0.22(3) 0.22(3) 0.007(18) 0.054(18) 0.035(18)
C64 0.22(3) 0.22(3) 0.24(3) -0.012(19) 0.053(18) 0.012(19)
C65 0.28(3) 0.29(3) 0.27(3) -0.013(19) 0.10(2) 0.014(19)
C66 0.24(2) 0.25(2) 0.26(2) 0.038(18) 0.055(17) -0.009(18)
C67 0.28(3) 0.28(3) 0.28(3) -0.013(19) 0.05(2) 0.006(19)
C68 0.142(13) 0.158(14) 0.168(13) 0.012(12) 0.083(11) 0.010(11)
C69 0.134(13) 0.162(14) 0.179(13) 0.001(12) 0.071(11) 0.022(12)
C70 0.152(13) 0.174(14) 0.208(14) 0.001(12) 0.061(12) 0.037(11)
C71 0.173(14) 0.186(14) 0.204(14) 0.001(11) 0.060(11) 0.038(10)
C72 0.152(13) 0.165(14) 0.201(14) -0.011(11) 0.053(11) 0.038(10)
C73 0.28(3) 0.27(3) 0.29(3) -0.006(18) 0.084(18) 0.006(18)
C74 0.25(3) 0.24(3) 0.23(2) -0.034(18) 0.058(16) 0.011(19)
C75 0.24(2) 0.20(2) 0.26(3) 0.006(18) 0.064(17) -0.001(16)
C76 0.28(2) 0.26(2) 0.229(16) 0.015(16) 0.062(16) 0.002(18)
C77 0.21(2) 0.21(2) 0.28(3) -0.031(18) 0.038(17) 0.019(16)
C78 0.119(15) 0.146(19) 0.063(13) -0.017(13) 0.057(13) 0.022(14)
C79 0.115(18) 0.119(18) 0.115(17) -0.013(15) 0.025(14) 0.003(15)
C80 0.18(2) 0.17(2) 0.15(2) 0.006(17) 0.047(17) 0.011(18)
C81 0.106(16) 0.113(17) 0.078(14) -0.035(13) 0.030(13) 0.003(14)
C82 0.162(19) 0.137(18) 0.061(13) -0.010(12) 0.055(14) -0.009(16)
C83 0.20(2) 0.21(2) 0.20(2) -0.023(18) 0.102(18) -0.023(17)
C84 0.18(2) 0.18(2) 0.19(2) -0.019(17) 0.080(17) 0.006(17)
C85 0.18(2) 0.15(2) 0.137(19) -0.024(16) 0.048(16) -0.027(17)
C86 0.17(2) 0.19(2) 0.17(2) -0.032(17) 0.022(16) 0.043(17)
C87 0.26(3) 0.20(2) 0.22(2) 0.056(17) 0.057(18) 0.008(18)
C88 0.058(14) 0.043(14) 0.065(15) 0.017(12) 0.024(11) 0.022(11)
C89 0.041(10) 0.082(13) 0.019(8) 0.020(9) 0.019(7) 0.005(9)
C90 0.041(12) 0.042(14) 0.057(13) 0.002(11) 0.012(10) -0.024(11)
C91 0.041(12) 0.069(17) 0.027(11) 0.021(11) 0.005(9) -0.003(11)
C92 0.066(15) 0.060(17) 0.032(11) 0.004(11) 0.022(10) -0.026(13)
C93 0.039(8) 0.038(9) 0.036(8) 0.001(7) 0.004(6) -0.024(7)
C94 0.13(2) 0.054(17) 0.046(14) -0.002(12) 0.032(16) 0.017(16)
C95 0.12(3) 0.030(15) 0.11(2) -0.013(15) 0.050(19) -0.041(16)
C96 0.13(3) 0.08(2) 0.12(3) 0.024(19) 0.02(2) -0.04(2)
C97 0.065(15) 0.053(16) 0.036(11) -0.009(10) 0.023(10) 0.011(12)
C98 0.017(9) 0.084(14) 0.027(9) -0.008(9) 0.003(7) -0.005(10)
C99 0.09(2) 0.09(2) 0.028(11) 0.004(12) 0.020(12) 0.000(17)
C100 0.052(12) 0.052(12) 0.078(13) 0.007(10) 0.039(10) 0.029(10)
C101 0.058(15) 0.11(2) 0.037(11) 0.034(13) 0.025(10) 0.052(15)
C102 0.024(6) 0.034(6) 0.033(5) -0.004(4) 0.005(4) -0.006(4)
C103 0.031(13) 0.079(19) 0.090(17) -0.010(14) 0.004(11) -0.021(13)
C104 0.09(2) 0.08(2) 0.059(15) -0.014(14) -0.015(13) -0.036(17)
C105 0.09(2) 0.11(2) 0.041(13) 0.007(13) 0.030(13) 0.055(19)
C106 0.081(15) 0.093(16) 0.102(15) 0.036(13) 0.007(12) 0.012(13)
C107 0.048(12) 0.037(12) 0.108(14) -0.008(11) 0.017(10) -0.020(10)
C108 0.035(11) 0.064(13) 0.079(13) 0.001(11) 0.005(9) 0.011(10)
C109 0.051(11) 0.080(14) 0.031(9) -0.004(9) 0.028(8) -0.019(11)
C110 0.07(2) 0.08(2) 0.13(3) 0.033(19) -0.004(16) -0.015(17)
C111 0.09(2) 0.05(2) 0.14(3) -0.022(17) 0.038(18) 0.003(17)
C112 0.10(2) 0.038(17) 0.13(2) 0.001(15) 0.046(18) 0.007(17)
C113 0.08(2) 0.11(3) 0.13(2) 0.00(2) 0.008(17) 0.06(2)
C114 0.08(2) 0.12(3) 0.12(2) -0.05(2) 0.023(18) 0.03(2)
C115 0.084(14) 0.109(16) 0.056(12) -0.007(12) 0.032(11) 0.008(13)
C116 0.113(14) 0.132(15) 0.087(13) 0.006(12) 0.032(11) -0.011(13)
C117 0.117(12) 0.147(13) 0.107(12) -0.012(11) 0.040(10) 0.011(11)
C118 0.111(10) 0.131(11) 0.105(10) -0.011(8) 0.039(8) -0.002(8)
C119 0.121(17) 0.123(18) 0.125(17) -0.016(16) 0.023(15) 0.007(16)
C120 0.14(2) 0.21(2) 0.14(2) -0.012(17) 0.047(16) -0.012(17)
C121 0.26(3) 0.27(3) 0.27(3) 0.010(19) 0.060(19) 0.001(19)
C122 0.24(2) 0.23(2) 0.23(2) 0.007(18) 0.051(17) 0.022(18)
C123 0.23(2) 0.25(2) 0.24(2) 0.010(17) 0.081(17) -0.024(17)
C124 0.29(3) 0.27(3) 0.27(3) -0.035(19) 0.06(2) 0.010(19)
C125 0.238(17) 0.227(16) 0.231(17) 0.004(12) 0.065(12) 0.018(12)
C126 0.231(16) 0.223(16) 0.223(16) 0.003(9) 0.059(9) 0.000(9)
C127 0.20(2) 0.15(2) 0.19(2) 0.041(16) 0.068(17) -0.001(17)
C128 0.217(18) 0.224(18) 0.216(19) 0.017(14) 0.076(14) 0.014(14)
C129 0.233(17) 0.232(16) 0.243(17) 0.009(13) 0.066(12) 0.019(13)
C130 0.33(3) 0.32(3) 0.32(3) -0.006(18) 0.108(18) 0.016(18)
C131 0.28(3) 0.28(3) 0.30(3) 0.016(18) 0.074(18) -0.005(18)
C132 0.25(3) 0.23(3) 0.24(3) 0.012(18) 0.099(19) 0.006(19)
C133 0.28(3) 0.28(3) 0.29(3) -0.001(18) 0.075(18) -0.013(18)
C134 0.31(3) 0.32(3) 0.33(3) 0.014(18) 0.088(18) -0.003(18)
C135 0.070(14) 0.064(14) 0.106(14) 0.014(12) -0.007(11) 0.008(12)
C136 0.102(16) 0.090(16) 0.069(13) 0.022(12) 0.016(12) 0.024(13)
C137 0.131(17) 0.077(16) 0.140(18) 0.020(14) -0.015(13) -0.022(14)
C138 0.163(16) 0.15(2) 0.108(14) 0.000(14) 0.074(12) 0.006(16)
C139 0.119(15) 0.077(16) 0.162(15) -0.011(14) 0.037(13) 0.014(14)
C140 0.18(2) 0.19(2) 0.163(18) -0.009(17) 0.001(16) -0.012(18)
C141 0.24(5) 0.19(4) 0.18(4) -0.06(3) 0.17(4) -0.07(4)
C142 0.161(19) 0.17(2) 0.18(2) 0.012(17) 0.001(14) -0.046(17)
C143 0.24(2) 0.21(2) 0.150(16) -0.003(16) 0.099(17) -0.004(18)
C144 0.154(15) 0.19(2) 0.24(2) 0.033(18) 0.054(15) 0.022(17)
C145 0.078(13) 0.098(15) 0.081(13) -0.016(11) 0.071(11) -0.009(11)
C146 0.105(12) 0.112(12) 0.079(11) 0.000(9) 0.053(9) -0.014(9)
C147 0.113(12) 0.121(13) 0.089(12) 0.026(9) 0.038(9) 0.002(9)
C148 0.110(13) 0.125(13) 0.121(13) -0.007(9) 0.038(9) 0.032(9)
C149 0.049(11) 0.111(16) 0.052(11) 0.005(11) 0.024(9) 0.005(11)
C150 0.13(3) 0.08(2) 0.27(5) 0.02(2) 0.12(3) -0.003(17)
C151 0.16(2) 0.16(2) 0.16(2) -0.024(17) 0.054(16) -0.018(17)
C152 0.16(2) 0.19(2) 0.135(19) 0.045(16) 0.073(16) 0.011(17)
C153 0.16(2) 0.154(18) 0.21(2) 0.006(16) 0.088(17) 0.008(16)
C154 0.158(19) 0.18(2) 0.124(18) -0.009(15) 0.027(14) -0.049(16)
C155 0.195(15) 0.192(15) 0.173(14) 0.016(12) 0.069(12) -0.011(12)
C156 0.195(15) 0.189(15) 0.185(14) 0.036(12) 0.062(12) -0.021(13)
C157 0.211(15) 0.188(15) 0.189(14) 0.036(12) 0.062(12) -0.019(12)
C158 0.193(15) 0.179(15) 0.148(14) 0.014(12) 0.067(12) -0.016(12)
C159 0.173(14) 0.170(14) 0.150(13) 0.016(11) 0.073(12) -0.021(12)
C160 0.27(3) 0.28(3) 0.26(3) 0.019(18) 0.086(18) 0.001(18)
C161 0.27(3) 0.24(3) 0.24(3) 0.002(19) 0.085(19) -0.024(19)
C162 0.27(2) 0.27(3) 0.30(3) 0.018(18) 0.072(17) 0.028(17)
C163 0.26(3) 0.28(3) 0.25(3) 0.010(18) 0.063(18) 0.016(18)
C164 0.25(2) 0.21(2) 0.22(2) -0.020(16) 0.061(17) 0.002(17)
C165 0.22(2) 0.22(2) 0.22(2) 0.011(16) 0.070(17) 0.030(17)
C166 0.124(18) 0.157(19) 0.115(17) -0.015(14) 0.064(14) 0.011(15)
C167 0.17(2) 0.15(2) 0.159(18) 0.009(16) 0.030(15) -0.023(16)
C168 0.11(3) 0.13(2) 0.15(2) -0.023(18) 0.037(19) -0.069(19)
C169 0.164(16) 0.20(2) 0.19(2) 0.017(17) 0.037(16) 0.007(17)
C170 0.27(3) 0.25(2) 0.26(3) 0.003(19) 0.089(19) 0.040(19)
C171 0.47(8) 0.22(5) 0.10(3) 0.02(3) 0.19(4) -0.02(5)
C172 0.28(5) 0.21(4) 0.25(4) 0.12(4) 0.20(4) 0.04(3)
C173 0.26(3) 0.24(3) 0.22(3) -0.056(17) 0.080(19) -0.013(19)
C174 0.24(3) 0.27(3) 0.23(3) 0.005(19) 0.067(19) 0.016(19)
C181 0.105(17) 0.137(19) 0.110(16) 0.031(15) 0.027(14) 0.019(15)
C175 0.13(2) 0.14(2) 0.17(2) 0.019(17) 0.038(16) -0.029(17)
Cl7 0.124(8) 0.293(13) 0.161(9) -0.012(9) 0.047(7) 0.034(8)
Cl8 0.159(10) 0.187(11) 0.304(14) 0.052(10) 0.049(9) 0.059(9)

loop_
_atom_type_symbol
_atom_type_description
_atom_type_scat_dispersion_real
_atom_type_scat_dispersion_imag
_atom_type_scat_source
C C 0.0033 0.0016 'International Tables Vol C Tables 4.2.6.8 and 6.1.1.4'
H H 0.0000 0.0000 'International Tables Vol C Tables 4.2.6.8 and 6.1.1.4'
N N 0.0061 0.0033 'International Tables Vol C Tables 4.2.6.8 and 6.1.1.4'
O O 0.0106 0.0060 'International Tables Vol C Tables 4.2.6.8 and 6.1.1.4'
F F 0.0171 0.0103 'International Tables Vol C Tables 4.2.6.8 and 6.1.1.4'
S S 0.1246 0.1234 'International Tables Vol C Tables 4.2.6.8 and 6.1.1.4'
Cl Cl 0.1484 0.1585 'International Tables Vol C Tables 4.2.6.8 and 6.1.1.4'
Ir Ir -1.4442 7.9887 'International Tables Vol C Tables 4.2.6.8 and 6.1.1.4'

loop_
_geom_angle_atom_site_label_1
_geom_angle_atom_site_label_2
_geom_angle_atom_site_label_3
_geom_angle
_geom_angle_site_symmetry_1
_geom_angle_site_symmetry_3
C30 Ir1 O2 121.3(8) . .
C30 Ir1 O1 157.5(8) . .
O2 Ir1 O1 80.6(6) . .
C30 Ir1 C32 62.1(9) . .
O2 Ir1 C32 141.9(8) . .
O1 Ir1 C32 97.8(7) . .
C30 Ir1 C29 40.6(5) . .
O2 Ir1 C29 95.1(7) . .
O1 Ir1 C29 141.2(8) . .
C32 Ir1 C29 62.5(9) . .
C30 Ir1 N10 101.1(7) . .
O2 Ir1 N10 87.5(6) . .
O1 Ir1 N10 84.0(6) . .
C32 Ir1 N10 130.4(8) . .
C29 Ir1 N10 134.6(8) . .
C30 Ir1 C28 64.7(7) . .
O2 Ir1 C28 104.9(7) . .
O1 Ir1 C28 106.8(7) . .
C32 Ir1 C28 38.7(8) . .
C29 Ir1 C28 36.8(8) . .
N10 Ir1 C28 164.5(7) . .
C30 Ir1 C31 37.0(9) . .
O2 Ir1 C31 157.9(8) . .
O1 Ir1 C31 120.6(8) . .
C32 Ir1 C31 37.7(5) . .
C29 Ir1 C31 64.9(9) . .
N10 Ir1 C31 99.9(8) . .
C28 Ir1 C31 65.2(8) . .
N1 Ir2 C39 105.3(5) . .
N1 Ir2 N3 76.1(7) . .
C39 Ir2 N3 132.9(5) . .
N1 Ir2 C40 123.1(5) . .
C39 Ir2 C40 39.49(15) . .
N3 Ir2 C40 99.3(6) . .
N1 Ir2 C38 121.2(5) . .
C39 Ir2 C38 38.47(16) . .
N3 Ir2 C38 160.3(6) . .
C40 Ir2 C38 64.0(2) . .
N1 Ir2 C41 159.8(5) . .
C39 Ir2 C41 63.6(2) . .
N3 Ir2 C41 98.7(6) . .
C40 Ir2 C41 37.60(13) . .
C38 Ir2 C41 61.7(2) . .
N1 Ir2 C42 156.0(5) . .
C39 Ir2 C42 62.6(2) . .
N3 Ir2 C42 127.7(6) . .
C40 Ir2 C42 62.1(2) . .
C38 Ir2 C42 36.42(13) . .
C41 Ir2 C42 36.05(12) . .
N1 Ir2 Cl1 84.4(5) . .
C39 Ir2 Cl1 138.7(3) . .
N3 Ir2 Cl1 88.3(5) . .
C40 Ir2 Cl1 152.4(3) . .
C38 Ir2 Cl1 102.0(3) . .
C41 Ir2 Cl1 115.2(3) . .
C42 Ir2 Cl1 92.2(3) . .
N4 Ir3 N2 76.8(9) . .
N4 Ir3 C49 114.0(8) . .
N2 Ir3 C49 166.2(5) . .
N4 Ir3 C50 150.8(7) . .
N2 Ir3 C50 131.9(6) . .
C49 Ir3 C50 38.80(15) . .
N4 Ir3 C48 101.5(9) . .
N2 Ir3 C48 133.9(5) . .
C49 Ir3 C48 38.39(15) . .
C50 Ir3 C48 63.8(2) . .
N4 Ir3 C51 158.2(8) . .
N2 Ir3 C51 103.2(5) . .
C49 Ir3 C51 63.5(2) . .
C50 Ir3 C51 37.66(14) . .
C48 Ir3 C51 62.4(2) . .
N4 Ir3 C52 121.6(8) . .
N2 Ir3 C52 104.3(5) . .
C49 Ir3 C52 63.1(2) . .
C50 Ir3 C52 62.6(2) . .
C48 Ir3 C52 37.12(14) . .
C51 Ir3 C52 36.76(13) . .
N4 Ir3 Cl2 84.6(8) . .
N2 Ir3 Cl2 85.3(5) . .
C49 Ir3 Cl2 103.7(3) . .
C50 Ir3 Cl2 92.2(4) . .
C48 Ir3 Cl2 140.8(3) . .
C51 Ir3 Cl2 117.2(4) . .
C52 Ir3 Cl2 153.3(4) . .
O3 Ir4 O4 77.8(6) . .
O3 Ir4 C62 103.9(5) . .
O4 Ir4 C62 152.2(5) . .
O3 Ir4 C58 104.7(5) . .
O4 Ir4 C58 113.3(5) . .
C62 Ir4 C58 39.09(15) . .
O3 Ir4 C61 134.1(5) . .
O4 Ir4 C61 148.0(6) . .
C62 Ir4 C61 38.75(15) . .
C58 Ir4 C61 64.7(2) . .
O3 Ir4 N12 83.2(6) . 2_556
O4 Ir4 N12 83.7(7) . 2_556
C62 Ir4 N12 124.1(6) . 2_556
C58 Ir4 N12 162.3(6) . 2_556
C61 Ir4 N12 98.3(6) . 2_556
O3 Ir4 C59 135.4(5) . .
O4 Ir4 C59 94.4(6) . .
C62 Ir4 C59 64.5(2) . .
C58 Ir4 C59 38.36(14) . .
C61 Ir4 C59 63.7(2) . .
N12 Ir4 C59 140.2(5) 2_556 .
O3 Ir4 C60 167.5(5) . .
O4 Ir4 C60 110.8(6) . .
C62 Ir4 C60 64.2(2) . .
C58 Ir4 C60 63.9(2) . .
C61 Ir4 C60 37.91(14) . .
N12 Ir4 C60 106.3(5) 2_556 .
C59 Ir4 C60 37.69(14) . .
C72 Ir5 C68 39.5(2) . .
C72 Ir5 O6 117.3(7) . .
C68 Ir5 O6 156.4(7) . .
C72 Ir5 N11 107.0(7) . .
C68 Ir5 N11 106.3(6) . .
O6 Ir5 N11 82.8(7) . .
C72 Ir5 O5 159.6(6) . .
C68 Ir5 O5 121.4(6) . .
O6 Ir5 O5 80.7(7) . .
N11 Ir5 O5 83.6(6) . .
C72 Ir5 C71 38.60(19) . .
C68 Ir5 C71 64.6(3) . .
O6 Ir5 C71 93.8(7) . .
N11 Ir5 C71 137.7(7) . .
O5 Ir5 C71 137.7(6) . .
C72 Ir5 C69 64.5(3) . .
C68 Ir5 C69 38.3(2) . .
O6 Ir5 C69 140.9(6) . .
N11 Ir5 C69 135.9(6) . .
O5 Ir5 C69 95.7(6) . .
C71 Ir5 C69 62.9(3) . .
C72 Ir5 C70 63.5(3) . .
C68 Ir5 C70 63.4(3) . .
O6 Ir5 C70 105.7(6) . .
N11 Ir5 C70 169.3(6) . .
O5 Ir5 C70 103.9(6) . .
C71 Ir5 C70 37.14(19) . .
C69 Ir5 C70 37.02(19) . .
N6 Ir6 C79 131.0(10) . .
N6 Ir6 C82 134.1(10) . .
C79 Ir6 C82 61.3(11) . .
N6 Ir6 N5 75.4(8) . .
C79 Ir6 N5 102.9(10) . .
C82 Ir6 N5 150.5(8) . .
N6 Ir6 C78 166.7(9) . .
C79 Ir6 C78 38.9(6) . .
C82 Ir6 C78 38.6(5) . .
N5 Ir6 C78 113.1(8) . .
N6 Ir6 C80 101.0(11) . .
C79 Ir6 C80 37.9(7) . .
C82 Ir6 C80 61.8(10) . .
N5 Ir6 C80 122.3(8) . .
C78 Ir6 C80 65.9(11) . .
N6 Ir6 C81 106.2(9) . .
C79 Ir6 C81 58.9(11) . .
C82 Ir6 C81 34.9(5) . .
N5 Ir6 C81 157.9(7) . .
C78 Ir6 C81 61.9(7) . .
C80 Ir6 C81 35.7(5) . .
N6 Ir6 Cl3 85.3(6) . .
C79 Ir6 Cl3 143.7(8) . .
C82 Ir6 Cl3 95.0(8) . .
N5 Ir6 Cl3 84.6(5) . .
C78 Ir6 Cl3 105.3(8) . .
C80 Ir6 Cl3 153.1(7) . .
C81 Ir6 Cl3 117.4(7) . .
O8 Ir7 C119 94.8(5) . .
O8 Ir7 C118 110.7(5) . .
C119 Ir7 C118 39.74(16) . .
O8 Ir7 O7 81.1(6) . .
C119 Ir7 O7 143.6(6) . .
C118 Ir7 O7 108.0(5) . .
O8 Ir7 N22 86.6(7) . .
C119 Ir7 N22 133.2(7) . .
C118 Ir7 N22 160.4(6) . .
O7 Ir7 N22 83.0(7) . .
O8 Ir7 C115 116.4(5) . .
C119 Ir7 C115 39.18(15) . .
C118 Ir7 C115 65.3(2) . .
O7 Ir7 C115 162.4(6) . .
N22 Ir7 C115 99.4(7) . .
O8 Ir7 C117 148.4(5) . .
C119 Ir7 C117 64.9(2) . .
C118 Ir7 C117 38.40(16) . .
O7 Ir7 C117 100.7(5) . .
N22 Ir7 C117 125.0(7) . .
C115 Ir7 C117 63.6(2) . .
O8 Ir7 C116 154.0(5) . .
C119 Ir7 C116 64.3(2) . .
C118 Ir7 C116 63.8(2) . .
O7 Ir7 C116 124.8(5) . .
N22 Ir7 C116 96.6(6) . .
C115 Ir7 C116 37.67(15) . .
C117 Ir7 C116 37.29(15) . .
N15 Ir8 C127 133.3(7) . .
N15 Ir8 N13 77.8(8) . .
C127 Ir8 N13 107.3(6) . .
N15 Ir8 C126 101.3(6) . .
C127 Ir8 C126 38.9(2) . .
N13 Ir8 C126 129.2(6) . .
N15 Ir8 C128 162.6(6) . .
C127 Ir8 C128 38.19(19) . .
N13 Ir8 C128 117.9(6) . .
C126 Ir8 C128 63.4(3) . .
N15 Ir8 C125 101.6(6) . .
C127 Ir8 C125 62.9(3) . .
N13 Ir8 C125 166.3(6) . .
C126 Ir8 C125 37.15(17) . .
C128 Ir8 C125 61.2(3) . .
N15 Ir8 C129 130.4(6) . .
C127 Ir8 C129 62.1(3) . .
N13 Ir8 C129 150.3(6) . .
C126 Ir8 C129 61.5(3) . .
C128 Ir8 C129 36.27(17) . .
C125 Ir8 C129 35.80(16) . .
N15 Ir8 Cl4 84.1(5) . .
C127 Ir8 Cl4 142.3(5) . .
N13 Ir8 Cl4 81.5(5) . .
C126 Ir8 Cl4 149.3(5) . .
C128 Ir8 Cl4 104.9(6) . .
C125 Ir8 Cl4 112.2(5) . .
C129 Ir8 Cl4 91.8(6) . .
N16 Ir9 C137 102.7(6) . .
N16 Ir9 N14 75.2(6) . .
C137 Ir9 N14 128.0(5) . .
N16 Ir9 C136 127.4(5) . .
C137 Ir9 C136 38.98(19) . .
N14 Ir9 C136 100.9(5) . .
N16 Ir9 C138 111.3(6) . .
C137 Ir9 C138 38.54(18) . .
N14 Ir9 C138 165.0(5) . .
C136 Ir9 C138 64.3(3) . .
N16 Ir9 C135 165.2(5) . .
C137 Ir9 C135 64.1(3) . .
N14 Ir9 C135 107.2(5) . .
C136 Ir9 C135 38.06(17) . .
C138 Ir9 C135 63.1(3) . .
N16 Ir9 C139 144.7(6) . .
C137 Ir9 C139 63.6(3) . .
N14 Ir9 C139 139.6(5) . .
C136 Ir9 C139 63.3(3) . .
C138 Ir9 C139 37.48(17) . .
C135 Ir9 C139 37.23(16) . .
N16 Ir9 Cl5 85.0(5) . .
C137 Ir9 Cl5 146.5(4) . .
N14 Ir9 Cl5 85.5(4) . .
C136 Ir9 Cl5 147.6(3) . .
C138 Ir9 Cl5 108.1(4) . .
C135 Ir9 Cl5 109.6(3) . .
C139 Ir9 Cl5 91.2(4) . .
N23 Ir10 C146 103.0(8) 2_656 .
N23 Ir10 O10 84.6(6) 2_656 .
C146 Ir10 O10 116.3(9) . .
N23 Ir10 C149 166.5(7) 2_656 .
C146 Ir10 C149 65.9(9) . .
O10 Ir10 C149 107.0(7) . .
N23 Ir10 C148 126.1(9) 2_656 .
C146 Ir10 C148 65.4(10) . .
O10 Ir10 C148 148.9(9) . .
C149 Ir10 C148 43.3(10) . .
N23 Ir10 O9 83.3(5) 2_656 .
C146 Ir10 O9 164.9(8) . .
O10 Ir10 O9 77.7(5) . .
C149 Ir10 O9 105.6(7) . .
C148 Ir10 O9 99.7(8) . .
N23 Ir10 C147 100.2(9) 2_656 .
C146 Ir10 C147 37.9(6) . .
O10 Ir10 C147 154.3(9) . .
C149 Ir10 C147 66.4(9) . .
C148 Ir10 C147 37.7(6) . .
O9 Ir10 C147 127.9(8) . .
N23 Ir10 C145 136.1(8) 2_656 .
C146 Ir10 C145 38.0(5) . .
O10 Ir10 C145 96.4(8) . .
C149 Ir10 C145 37.8(8) . .
C148 Ir10 C145 65.5(10) . .
O9 Ir10 C145 140.0(7) . .
C147 Ir10 C145 62.6(10) . .
O11 Ir11 O12 83.0(9) . .
O11 Ir11 C157 129.3(7) . .
O12 Ir11 C157 96.5(7) . .
O11 Ir11 C158 161.8(7) . .
O12 Ir11 C158 110.3(8) . .
C157 Ir11 C158 39.6(2) . .
O11 Ir11 C156 97.4(7) . .
O12 Ir11 C156 119.1(7) . .
C157 Ir11 C156 39.4(3) . .
C158 Ir11 C156 65.5(3) . .
O11 Ir11 N24 85.0(7) . .
O12 Ir11 N24 85.1(8) . .
C157 Ir11 N24 145.7(8) . .
C158 Ir11 N24 107.9(8) . .
C156 Ir11 N24 155.8(8) . .
O11 Ir11 C159 129.7(8) . .
O12 Ir11 C159 147.2(8) . .
C157 Ir11 C159 65.0(3) . .
C158 Ir11 C159 38.4(2) . .
C156 Ir11 C159 64.2(3) . .
N24 Ir11 C159 95.7(7) . .
O11 Ir11 C155 98.6(8) . .
O12 Ir11 C155 157.4(7) . .
C157 Ir11 C155 64.9(3) . .
C158 Ir11 C155 64.3(3) . .
C156 Ir11 C155 38.3(2) . .
N24 Ir11 C155 117.6(8) . .
C159 Ir11 C155 37.7(2) . .
C167 Ir12 N18 135.1(9) . .
C167 Ir12 C168 41.7(2) . .
N18 Ir12 C168 106.9(9) . .
C167 Ir12 N17 110.9(8) . .
N18 Ir12 N17 77.1(9) . .
C168 Ir12 N17 144.6(8) . .
C167 Ir12 C166 40.0(2) . .
N18 Ir12 C166 174.0(9) . .
C168 Ir12 C166 67.1(3) . .
N17 Ir12 C166 107.5(7) . .
C167 Ir12 C169 66.8(4) . .
N18 Ir12 C169 111.6(8) . .
C168 Ir12 C169 39.3(2) . .
N17 Ir12 C169 170.1(7) . .
C166 Ir12 C169 64.2(3) . .
C167 Ir12 C165 65.2(3) . .
N18 Ir12 C165 141.1(8) . .
C168 Ir12 C165 64.8(4) . .
N17 Ir12 C165 132.9(7) . .
C166 Ir12 C165 37.5(2) . .
C169 Ir12 C165 37.2(2) . .
C167 Ir12 Cl6 141.8(6) . .
N18 Ir12 Cl6 81.6(8) . .
C168 Ir12 Cl6 131.5(6) . .
N17 Ir12 Cl6 83.8(7) . .
C166 Ir12 Cl6 102.5(6) . .
C169 Ir12 Cl6 92.6(6) . .
C165 Ir12 Cl6 78.9(6) . .
C4 N1 C1 114.9(19) . .
C4 N1 Ir2 125.7(13) . .
C1 N1 Ir2 119.4(14) . .
C2 N2 C3 117.0(19) . .
C2 N2 Ir3 125.5(15) . .
C3 N2 Ir3 115.2(14) . .
C5 N3 O2 112.5(16) . .
C5 N3 Ir2 118.8(14) . .
O2 N3 Ir2 123.2(13) . .
O4 N4 C6 114.3(19) . .
O4 N4 Ir3 123.9(17) . .
C6 N4 Ir3 120.0(19) . .
C7 N5 C8 119(2) . .
C7 N5 Ir6 113.0(17) . .
C8 N5 Ir6 127.4(17) . .
C9 N6 O6 119(2) . .
C9 N6 Ir6 119.4(19) . .
O6 N6 Ir6 121.0(17) . .
C12 N7 C10 116(2) . .
C11 N8 C10 111.0(19) . .
C11 N9 C12 114.0(18) . .
C13 N10 C17 121.3(18) . .
C13 N10 Ir1 122.9(15) . .
C17 N10 Ir1 115.7(15) . .
C18 N11 C22 117(2) . .
C18 N11 Ir5 124.9(17) . .
C22 N11 Ir5 117.9(17) . .
C27 N12 C23 121(2) . .
C27 N12 Ir4 123.7(18) . 2_556
C23 N12 Ir4 113.2(12) . 2_556
C91 N13 C88 121.8(18) . .
C91 N13 Ir8 127.1(16) . .
C88 N13 Ir8 110.9(13) . .
C89 N14 C90 114.4(16) . .
C89 N14 Ir9 125.9(13) . .
C90 N14 Ir9 119.6(12) . .
C92 N15 O8 110.7(17) . .
C92 N15 Ir8 119.9(16) . .
O8 N15 Ir8 129.1(12) . .
C93 N16 O10 117.3(17) . .
C93 N16 Ir9 120.1(14) . .
O10 N16 Ir9 121.6(12) . .
C95 N17 C94 115(2) . .
C95 N17 Ir12 129(2) . .
C94 N17 Ir12 115.2(17) . .
C96 N18 O12 112(3) . .
C96 N18 Ir12 121(2) . .
O12 N18 Ir12 126(2) . .
C99 N19 C97 117(2) . .
C98 N20 C97 119(2) . .
C99 N21 C98 119(2) . .
C100 N22 C104 117(2) . .
C100 N22 Ir7 124.7(17) . .
C104 N22 Ir7 118.4(16) . .
C105 N23 C109 111.4(19) . .
C105 N23 Ir10 123.6(15) . 2_656
C109 N23 Ir10 124.1(13) . 2_656
C114 N24 C110 119(2) . .
C114 N24 Ir11 123(2) . .
C110 N24 Ir11 117.8(17) . .
C5 O1 Ir1 107.7(12) . .
N3 O2 Ir1 110.1(12) . .
C6 O3 Ir4 112.0(13) . .
N4 O4 Ir4 112.3(14) . .
C9 O5 Ir5 106.8(14) . .
N6 O6 Ir5 108.6(15) . .
C92 O7 Ir7 104.7(12) . .
N15 O8 Ir7 113.7(10) . .
C93 O9 Ir10 104.5(11) . .
N16 O10 Ir10 113.2(12) . .
C96 O11 Ir11 104.8(16) . .
N18 O12 Ir11 113.7(18) . .
O15 S1 O13 121(2) . .
O15 S1 O14 110.2(18) . .
O13 S1 O14 107.8(16) . .
O15 S1 C175 102(2) . .
O13 S1 C175 117(2) . .
O14 S1 C175 96(2) . .
O17 S2 O18 98(2) . .
O17 S2 O16 123(2) . .
O18 S2 O16 114.5(19) . .
O17 S2 C176 114(2) . .
O18 S2 C176 107.3(18) . .
O16 S2 C176 100.1(17) . .
C2 C1 N1 123.8(18) . .
C2 C1 C5 124.1(17) . .
N1 C1 C5 111.0(19) . .
N2 C2 C1 120.4(18) . .
N2 C3 C4 121.8(19) . .
N2 C3 C6 114(2) . .
C4 C3 C6 124(2) . .
N1 C4 C3 119.2(18) . .
O1 C5 N3 126.4(17) . .
O1 C5 C1 120.2(18) . .
N3 C5 C1 111.3(18) . .
O3 C6 N4 122(2) . .
O3 C6 C3 126(2) . .
N4 C6 C3 111(2) . .
N5 C7 C8 123(2) . 2_556
N5 C7 C9 121(2) . .
C8 C7 C9 116(2) 2_556 .
N5 C8 C7 118(2) . 2_556
N6 C9 O5 124(2) . .
N6 C9 C7 111(2) . .
O5 C9 C7 125(2) . .
N7 C10 N8 123.6(17) . .
N7 C10 C15 124(2) . .
N8 C10 C15 113(2) . .
N9 C11 N8 128(2) . .
N9 C11 C20 118.1(19) . .
N8 C11 C20 113(2) . .
N7 C12 N9 127(2) . .
N7 C12 C25 114(2) . .
N9 C12 C25 119(2) . .
N10 C13 C14 127(2) . .
C15 C14 C13 111(2) . .
C14 C15 C16 128(2) . .
C14 C15 C10 121(3) . .
C16 C15 C10 111(2) . .
C17 C16 C15 112(2) . .
N10 C17 C16 121(2) . .
N11 C18 C19 120(2) . .
C18 C19 C20 121(2) . .
C21 C20 C19 116(2) . .
C21 C20 C11 123.4(19) . .
C19 C20 C11 120(2) . .
C22 C21 C20 119(2) . .
C21 C22 N11 126(2) . .
N12 C23 C24 117.2(19) . .
C25 C24 C23 115(2) . .
C26 C25 C24 127(2) . .
C26 C25 C12 117(2) . .
C24 C25 C12 116(2) . .
C25 C26 C27 112(2) . .
N12 C27 C26 126(3) . .
C29 C28 C32 104.4(18) . .
C29 C28 C33 131(3) . .
C32 C28 C33 125(3) . .
C29 C28 Ir1 69.3(11) . .
C32 C28 Ir1 68.2(12) . .
C33 C28 Ir1 126(2) . .
C28 C29 C30 106(2) . .
C28 C29 C34 125(2) . .
C30 C29 C34 126(3) . .
C28 C29 Ir1 73.9(12) . .
C30 C29 Ir1 64.6(11) . .
C34 C29 Ir1 113.4(17) . .
C31 C30 C29 113(2) . .
C31 C30 C35 125(2) . .
C29 C30 C35 120(2) . .
C31 C30 Ir1 80.2(15) . .
C29 C30 Ir1 74.9(12) . .
C35 C30 Ir1 124.7(16) . .
C30 C31 C32 101(2) . .
C30 C31 C36 129(2) . .
C32 C31 C36 130(3) . .
C30 C31 Ir1 62.8(13) . .
C32 C31 Ir1 67.9(15) . .
C36 C31 Ir1 125.2(19) . .
C31 C32 C37 118(3) . .
C31 C32 C28 114(2) . .
C37 C32 C28 128(3) . .
C31 C32 Ir1 74.4(15) . .
C37 C32 Ir1 125.0(18) . .
C28 C32 Ir1 73.1(15) . .
C39 C38 C42 108.0 . .
C39 C38 C43 126.0 . .
C42 C38 C43 126.0 . .
C39 C38 Ir2 65.9(2) . .
C42 C38 Ir2 76.0(2) . .
C43 C38 Ir2 123.7(2) . .
C38 C39 C40 108.0 . .
C38 C39 C44 126.0 . .
C40 C39 C44 126.0 . .
C38 C39 Ir2 75.7(2) . .
C40 C39 Ir2 71.6(2) . .
C44 C39 Ir2 118.6(2) . .
C39 C40 C41 108.0 . .
C39 C40 C45 126.0 . .
C41 C40 C45 126.0 . .
C39 C40 Ir2 68.9(2) . .
C41 C40 Ir2 76.8(2) . .
C45 C40 Ir2 120.0(2) . .
C42 C41 C40 108.0 . .
C42 C41 C46 126.0 . .
C40 C41 C46 126.0 . .
C42 C41 Ir2 74.0(2) . .
C40 C41 Ir2 65.6(2) . .
C46 C41 Ir2 125.9(2) . .
C38 C42 C41 108.0 . .
C38 C42 C47 126.0 . .
C41 C42 C47 126.0 . .
C38 C42 Ir2 67.6(2) . .
C41 C42 Ir2 69.9(2) . .
C47 C42 Ir2 128.02(19) . .
C52 C48 C49 108.0 . .
C52 C48 C53 126.0 . .
C49 C48 C53 126.0 . .
C52 C48 Ir3 74.2(2) . .
C49 C48 Ir3 68.1(2) . .
C53 C48 Ir3 123.3(3) . .
C48 C49 C50 108.0 . .
C48 C49 C54 126.0 . .
C50 C49 C54 126.0 . .
C48 C49 Ir3 73.5(3) . .
C50 C49 Ir3 71.8(3) . .
C54 C49 Ir3 120.5(2) . .
C51 C50 C49 108.0 . .
C51 C50 C55 126.0 . .
C49 C50 C55 126.0 . .
C51 C50 Ir3 74.5(2) . .
C49 C50 Ir3 69.4(3) . .
C55 C50 Ir3 121.7(2) . .
C50 C51 C52 108.0 . .
C50 C51 C56 126.0 . .
C52 C51 C56 126.0 . .
C50 C51 Ir3 67.8(2) . .
C52 C51 Ir3 72.5(3) . .
C56 C51 Ir3 125.2(2) . .
C48 C52 C51 108.0 . .
C48 C52 C57 126.0 . .
C51 C52 C57 126.0 . .
C48 C52 Ir3 68.7(2) . .
C51 C52 Ir3 70.7(3) . .
C57 C52 Ir3 126.1(2) . .
C59 C58 C62 108.0 . .
C59 C58 C63 126.0 . .
C62 C58 C63 126.0 . .
C59 C58 Ir4 73.0(3) . .
C62 C58 Ir4 69.8(3) . .
C63 C58 Ir4 122.8(2) . .
C58 C59 C60 108.0 . .
C58 C59 C64 126.0 . .
C60 C59 C64 126.0 . .
C58 C59 Ir4 68.6(3) . .
C60 C59 Ir4 71.9(3) . .
C64 C59 Ir4 125.1(2) . .
C61 C60 C59 108.0 . .
C61 C60 C65 126.0 . .
C59 C60 C65 126.0 . .
C61 C60 Ir4 69.3(3) . .
C59 C60 Ir4 70.4(2) . .
C65 C60 Ir4 125.8(2) . .
C62 C61 C60 108.0 . .
C62 C61 C66 126.0 . .
C60 C61 C66 126.0 . .
C62 C61 Ir4 68.8(3) . .
C60 C61 Ir4 72.8(3) . .
C66 C61 Ir4 124.0(2) . .
C61 C62 C58 108.0 . .
C61 C62 C67 126.0 . .
C58 C62 C67 126.0 . .
C61 C62 Ir4 72.5(3) . .
C58 C62 Ir4 71.1(3) . .
C67 C62 Ir4 122.1(2) . .
C69 C68 C72 108.0 . .
C69 C68 C73 126.0 . .
C72 C68 C73 126.0 . .
C69 C68 Ir5 74.8(4) . .
C72 C68 Ir5 69.8(4) . .
C73 C68 Ir5 121.1(4) . .
C68 C69 C70 108.0 . .
C68 C69 C74 126.0 . .
C70 C69 C74 126.0 . .
C68 C69 Ir5 66.8(4) . .
C70 C69 Ir5 73.5(4) . .
C74 C69 Ir5 125.2(3) . .
C71 C70 C69 108.0 . .
C71 C70 C75 126.0 . .
C69 C70 C75 126.0 . .
C71 C70 Ir5 68.8(4) . .
C69 C70 Ir5 69.5(4) . .
C75 C70 Ir5 127.3(4) . .
C72 C71 C70 108.0 . .
C72 C71 C76 126.0 . .
C70 C71 C76 126.0 . .
C72 C71 Ir5 66.9(4) . .
C70 C71 Ir5 74.1(4) . .
C76 C71 Ir5 124.5(4) . .
C71 C72 C68 108.0 . .
C71 C72 C77 126.0 . .
C68 C72 C77 126.0 . .
C71 C72 Ir5 74.5(4) . .
C68 C72 Ir5 70.6(4) . .
C77 C72 Ir5 120.7(4) . .
C82 C78 C79 99(2) . .
C82 C78 C83 136(2) . .
C79 C78 C83 125(2) . .
C82 C78 Ir6 69.0(13) . .
C79 C78 Ir6 68.3(17) . .
C83 C78 Ir6 115(2) . .
C78 C79 C80 116(3) . .
C78 C79 C84 121(3) . .
C80 C79 C84 123(3) . .
C78 C79 Ir6 72.8(16) . .
C80 C79 Ir6 78(2) . .
C84 C79 Ir6 124(2) . .
C81 C80 C79 101(3) . .
C81 C80 C85 130(2) . .
C79 C80 C85 129(2) . .
C81 C80 Ir6 75(2) . .
C79 C80 Ir6 65(2) . .
C85 C80 Ir6 127(3) . .
C82 C81 C80 109(2) . .
C82 C81 C86 129.1(19) . .
C80 C81 C86 119.1(19) . .
C82 C81 Ir6 63.1(14) . .
C80 C81 Ir6 69(2) . .
C86 C81 Ir6 119(2) . .
C81 C82 C78 114.2(19) . .
C81 C82 C87 125.2(18) . .
C78 C82 C87 117.9(17) . .
C81 C82 Ir6 82.0(15) . .
C78 C82 Ir6 72.4(13) . .
C87 C82 Ir6 129(3) . .
N13 C88 C92 115.6(19) . .
N13 C88 C89 115.2(18) . .
C92 C88 C89 128.7(19) . .
N14 C89 C88 122.9(17) . .
C91 C90 N14 127.8(18) . .
C91 C90 C93 124.9(19) . .
N14 C90 C93 107.2(18) . .
N13 C91 C90 117.2(19) . .
N15 C92 O7 129.6(19) . .
N15 C92 C88 116(2) . .
O7 C92 C88 115(2) . .
N16 C93 O9 126.8(17) . .
N16 C93 C90 117.5(18) . .
O9 C93 C90 115.7(17) . .
N17 C94 C95 120(2) . 2_656
N17 C94 C96 115(3) . .
C95 C94 C96 126(2) 2_656 .
N17 C95 C94 125(2) . 2_656
N18 C96 O11 126(2) . .
N18 C96 C94 111(3) . .
O11 C96 C94 122(2) . .
N20 C97 N19 121(2) . .
N20 C97 C102 120(2) . .
N19 C97 C102 119(2) . .
N20 C98 N21 122(2) . .
N20 C98 C107 126(2) . .
N21 C98 C107 109.4(19) . .
N19 C99 N21 121(3) . .
N19 C99 C112 116(3) . .
N21 C99 C112 123(3) . .
N22 C100 C101 126(2) . .
C102 C101 C100 116.6(19) . .
C101 C102 C103 120.4(18) . .
C101 C102 C97 121.1(19) . .
C103 C102 C97 117.9(19) . .
C104 C103 C102 119(2) . .
C103 C104 N22 120(3) . .
N23 C105 C106 129(3) . .
C105 C106 C107 119(3) . .
C108 C107 C98 125(2) . .
C108 C107 C106 116(2) . .
C98 C107 C106 119(2) . .
C107 C108 C109 116(2) . .
N23 C109 C108 128.0(19) . .
N24 C110 C111 123(2) . .
C112 C111 C110 114(3) . .
C111 C112 C113 123(3) . .
C111 C112 C99 115(3) . .
C113 C112 C99 122(3) . .
C114 C113 C112 119(3) . .
N24 C114 C113 121(3) . .
C116 C115 C119 108.0 . .
C116 C115 C120 126.0 . .
C119 C115 C120 126.0 . .
C116 C115 Ir7 74.2(3) . .
C119 C115 Ir7 67.2(3) . .
C120 C115 Ir7 124.1(3) . .
C117 C116 C115 108.0 . .
C117 C116 C121 126.0 . .
C115 C116 C121 126.0 . .
C117 C116 Ir7 70.1(3) . .
C115 C116 Ir7 68.1(3) . .
C121 C116 Ir7 127.3(3) . .
C116 C117 C118 108.0 . .
C116 C117 C122 126.0 . .
C118 C117 C122 126.0 . .
C116 C117 Ir7 72.6(3) . .
C118 C117 Ir7 66.9(3) . .
C122 C117 Ir7 126.0(2) . .
C119 C118 C117 108.0 . .
C119 C118 C123 126.0 . .
C117 C118 C123 126.0 . .
C119 C118 Ir7 69.0(3) . .
C117 C118 Ir7 74.7(3) . .
C123 C118 Ir7 122.0(3) . .
C118 C119 C115 108.0 . .
C118 C119 C124 126.0 . .
C115 C119 C124 126.0 . .
C118 C119 Ir7 71.3(3) . .
C115 C119 Ir7 73.6(3) . .
C124 C119 Ir7 120.9(3) . .
C129 C125 C126 108.0 . .
C129 C125 C130 126.0 . .
C126 C125 C130 126.0 . .
C129 C125 Ir8 73.7(3) . .
C126 C125 Ir8 66.2(4) . .
C130 C125 Ir8 125.7(3) . .
C127 C126 C125 108.0 . .
C127 C126 C131 126.0 . .
C125 C126 C131 126.0 . .
C127 C126 Ir8 68.9(3) . .
C125 C126 Ir8 76.7(4) . .
C131 C126 Ir8 120.2(3) . .
C126 C127 C128 108.0 . .
C126 C127 C132 126.0 . .
C128 C127 C132 126.0 . .
C126 C127 Ir8 72.2(3) . .
C128 C127 Ir8 75.3(4) . .
C132 C127 Ir8 118.5(3) . .
C127 C128 C129 108.0 . .
C127 C128 C133 126.0 . .
C129 C128 C133 126.0 . .
C127 C128 Ir8 66.6(4) . .
C129 C128 Ir8 76.0(3) . .
C133 C128 Ir8 122.9(3) . .
C125 C129 C128 108.0 . .
C125 C129 C134 126.0 . .
C128 C129 C134 126.0 . .
C125 C129 Ir8 70.5(3) . .
C128 C129 Ir8 67.7(3) . .
C134 C129 Ir8 127.3(4) . .
C136 C135 C139 108.0 . .
C136 C135 C140 126.0 . .
C139 C135 C140 126.0 . .
C136 C135 Ir9 68.2(3) . .
C139 C135 Ir9 72.4(3) . .
C140 C135 Ir9 125.0(3) . .
C135 C136 C137 108.0 . .
C135 C136 C141 126.0 . .
C137 C136 C141 126.0 . .
C135 C136 Ir9 73.7(3) . .
C137 C136 Ir9 69.8(3) . .
C141 C136 Ir9 122.2(3) . .
C138 C137 C136 108.0 . .
C138 C137 C142 126.0 . .
C136 C137 C142 126.0 . .
C138 C137 Ir9 73.1(3) . .
C136 C137 Ir9 71.2(3) . .
C142 C137 Ir9 121.4(3) . .
C139 C138 C137 108.0 . .
C139 C138 C143 126.0 . .
C137 C138 C143 126.0 . .
C139 C138 Ir9 73.4(3) . .
C137 C138 Ir9 68.4(3) . .
C143 C138 Ir9 123.8(3) . .
C135 C139 C138 108.0 . .
C135 C139 C144 126.0 . .
C138 C139 C144 126.0 . .
C135 C139 Ir9 70.4(3) . .
C138 C139 Ir9 69.1(3) . .
C144 C139 Ir9 126.0(3) . .
C149 C145 C146 110(2) . .
C149 C145 C150 115(2) . .
C146 C145 C150 133(3) . .
C149 C145 Ir10 68.2(12) . .
C146 C145 Ir10 67.5(12) . .
C150 C145 Ir10 120.0(18) . .
C147 C146 C145 108(2) . .
C147 C146 C151 139(3) . .
C145 C146 C151 112(3) . .
C147 C146 Ir10 73.0(15) . .
C145 C146 Ir10 74.5(12) . .
C151 C146 Ir10 125(2) . .
C148 C147 C146 111(2) . .
C148 C147 C152 117(3) . .
C146 C147 C152 132(3) . .
C148 C147 Ir10 70.2(18) . .
C146 C147 Ir10 69.1(15) . .
C152 C147 Ir10 127(2) . .
C147 C148 C153 132(3) . .
C147 C148 C149 105(2) . .
C153 C148 C149 123(3) . .
C147 C148 Ir10 72.1(18) . .
C153 C148 Ir10 129(2) . .
C149 C148 Ir10 68.1(15) . .
C145 C149 C154 141(3) . .
C145 C149 C148 104(2) . .
C154 C149 C148 114(3) . .
C145 C149 Ir10 74.0(13) . .
C154 C149 Ir10 125.6(18) . .
C148 C149 Ir10 68.7(15) . .
C159 C155 C156 108.0 . .
C159 C155 C160 126.0 . .
C156 C155 C160 126.0 . .
C159 C155 Ir11 70.9(4) . .
C156 C155 Ir11 68.2(4) . .
C160 C155 Ir11 126.5(4) . .
C157 C156 C155 108.0 . .
C157 C156 C161 126.0 . .
C155 C156 C161 126.0 . .
C157 C156 Ir11 68.3(4) . .
C155 C156 Ir11 73.5(4) . .
C161 C156 Ir11 123.7(4) . .
C156 C157 C158 108.0 . .
C156 C157 C162 126.0 . .
C158 C157 C162 126.0 . .
C156 C157 Ir11 72.3(4) . .
C158 C157 Ir11 71.7(4) . .
C162 C157 Ir11 121.8(4) . .
C159 C158 C157 108.0 . .
C159 C158 C163 126.0 . .
C157 C158 C163 126.0 . .
C159 C158 Ir11 73.6(4) . .
C157 C158 Ir11 68.7(5) . .
C163 C158 Ir11 123.3(4) . .
C158 C159 C155 108.0 . .
C158 C159 C164 126.0 . .
C155 C159 C164 126.0 . .
C158 C159 Ir11 68.0(4) . .
C155 C159 Ir11 71.4(4) . .
C164 C159 Ir11 126.2(4) . .
C166 C165 C169 108.0 . .
C166 C165 C170 126.0 . .
C169 C165 C170 126.0 . .
C166 C165 Ir12 66.8(3) . .
C169 C165 Ir12 68.4(3) . .
C170 C165 Ir12 130.4(4) . .
C165 C166 C167 108.0 . .
C165 C166 C171 126.0 . .
C167 C166 C171 126.0 . .
C165 C166 Ir12 75.7(4) . .
C167 C166 Ir12 63.9(4) . .
C171 C166 Ir12 125.8(4) . .
C168 C167 C166 108.0 . .
C168 C167 C172 126.0 . .
C166 C167 C172 126.0 . .
C168 C167 Ir12 70.1(4) . .
C166 C167 Ir12 76.1(4) . .
C172 C167 Ir12 119.5(4) . .
C167 C168 C169 108.0 . .
C167 C168 C173 126.0 . .
C169 C168 C173 126.0 . .
C167 C168 Ir12 68.2(3) . .
C169 C168 Ir12 77.0(4) . .
C173 C168 Ir12 120.5(4) . .
C168 C169 C165 108.0 . .
C168 C169 C174 126.0 . .
C165 C169 C174 126.0 . .
C168 C169 Ir12 63.7(4) . .
C165 C169 Ir12 74.4(4) . .
C174 C169 Ir12 127.3(3) . .
Cl7 C181 Cl8 110.4(19) . .
F1 C175 F2 107(4) . .
F1 C175 F3 106(4) . .
F2 C175 F3 102(4) . .
F1 C175 S1 113(3) . .
F2 C175 S1 118(3) . .
F3 C175 S1 110(3) . .
F5 C176 F6 105(2) . .
F5 C176 F4 104(2) . .
F6 C176 F4 103(2) . .
F5 C176 S2 116(2) . .
F6 C176 S2 111(2) . .
F4 C176 S2 117(2) . .

loop_
_geom_bond_atom_site_label_1
_geom_bond_atom_site_label_2
_geom_bond_distance
_geom_bond_site_symmetry_2
Ir1 C30 2.00(2) .
Ir1 O2 2.054(16) .
Ir1 O1 2.065(13) .
Ir1 C32 2.13(3) .
Ir1 C29 2.133(19) .
Ir1 N10 2.168(14) .
Ir1 C28 2.19(2) .
Ir1 C31 2.21(2) .
Ir2 N1 2.05(2) .
Ir2 C39 2.084(9) .
Ir2 N3 2.085(17) .
Ir2 C40 2.120(8) .
Ir2 C38 2.212(9) .
Ir2 C41 2.267(8) .
Ir2 C42 2.321(8) .
Ir2 Cl1 2.381(6) .
Ir3 N4 1.95(2) .
Ir3 N2 2.038(18) .
Ir3 C49 2.118(9) .
Ir3 C50 2.148(9) .
Ir3 C48 2.188(9) .
Ir3 C51 2.235(9) .
Ir3 C52 2.259(8) .
Ir3 Cl2 2.405(8) .
Ir4 O3 2.090(13) .
Ir4 O4 2.101(19) .
Ir4 C62 2.108(9) .
Ir4 C58 2.124(9) .
Ir4 C61 2.156(9) .
Ir4 N12 2.182(16) 2_556
Ir4 C59 2.182(9) .
Ir4 C60 2.201(9) .
Ir5 C72 2.086(13) .
Ir5 C68 2.096(12) .
Ir5 O6 2.11(2) .
Ir5 N11 2.123(17) .
Ir5 O5 2.135(14) .
Ir5 C71 2.184(12) .
Ir5 C69 2.200(13) .
Ir5 C70 2.253(13) .
Ir6 N6 2.04(2) .
Ir6 C79 2.10(3) .
Ir6 C82 2.11(2) .
Ir6 N5 2.133(17) .
Ir6 C78 2.16(2) .
Ir6 C80 2.27(4) .
Ir6 C81 2.35(2) .
Ir6 Cl3 2.349(8) .
Ir7 O8 1.985(18) .
Ir7 C119 2.059(10) .
Ir7 C118 2.090(10) .
Ir7 O7 2.118(13) .
Ir7 N22 2.137(17) .
Ir7 C115 2.143(10) .
Ir7 C117 2.190(10) .
Ir7 C116 2.222(10) .
Ir8 N15 1.961(19) .
Ir8 C127 2.093(14) .
Ir8 N13 2.108(16) .
Ir8 C126 2.137(13) .
Ir8 C128 2.207(12) .
Ir8 C125 2.273(11) .
Ir8 C129 2.314(13) .
Ir8 Cl4 2.432(10) .
Ir9 N16 2.035(17) .
Ir9 C137 2.104(11) .
Ir9 N14 2.105(14) .
Ir9 C136 2.123(10) .
Ir9 C138 2.165(12) .
Ir9 C135 2.195(9) .
Ir9 C139 2.220(11) .
Ir9 Cl5 2.379(6) .
Ir10 N23 2.042(15) 2_656
Ir10 C146 2.11(2) .
Ir10 O10 2.121(14) .
Ir10 C149 2.12(2) .
Ir10 C148 2.13(3) .
Ir10 O9 2.143(11) .
Ir10 C147 2.16(3) .
Ir10 C145 2.199(18) .
Ir11 O11 2.040(18) .
Ir11 O12 2.05(2) .
Ir11 C157 2.056(13) .
Ir11 C158 2.095(14) .
Ir11 C156 2.107(15) .
Ir11 N24 2.110(16) .
Ir11 C159 2.168(15) .
Ir11 C155 2.176(15) .
Ir12 C167 1.982(13) .
Ir12 N18 1.99(3) .
Ir12 C168 2.008(13) .
Ir12 N17 2.08(2) .
Ir12 C166 2.143(13) .
Ir12 C169 2.182(13) .
Ir12 C165 2.260(14) .
Ir12 Cl6 2.510(15) .
N1 C4 1.40(2) .
N1 C1 1.41(2) .
N2 C2 1.33(2) .
N2 C3 1.39(3) .
N3 C5 1.35(2) .
N3 O2 1.38(2) .
N4 O4 1.37(2) .
N4 C6 1.38(3) .
N5 C7 1.22(3) .
N5 C8 1.34(3) .
N6 C9 1.30(3) .
N6 O6 1.39(2) .
N7 C12 1.29(3) .
N7 C10 1.37(3) .
N8 C11 1.35(3) .
N8 C10 1.45(3) .
N9 C11 1.34(3) .
N9 C12 1.37(3) .
N10 C13 1.25(3) .
N10 C17 1.35(3) .
N11 C18 1.310(16) .
N11 C22 1.37(3) .
N12 C27 1.31(3) .
N12 C23 1.32(2) .
N12 Ir4 2.182(16) 2_556
N13 C91 1.28(2) .
N13 C88 1.36(2) .
N14 C89 1.253(19) .
N14 C90 1.35(2) .
N15 C92 1.26(3) .
N15 O8 1.48(2) .
N16 C93 1.24(2) .
N16 O10 1.298(19) .
N17 C95 1.22(3) .
N17 C94 1.357(17) .
N18 C96 1.34(2) .
N18 O12 1.38(3) .
N19 C99 1.32(3) .
N19 C97 1.41(3) .
N20 C98 1.23(2) .
N20 C97 1.37(2) .
N21 C99 1.34(3) .
N21 C98 1.39(3) .
N22 C100 1.31(2) .
N22 C104 1.38(3) .
N23 C105 1.29(3) .
N23 C109 1.30(2) .
N23 Ir10 2.042(15) 2_656
N24 C114 1.326(17) .
N24 C110 1.39(3) .
O1 C5 1.24(2) .
O3 C6 1.28(2) .
O5 C9 1.36(3) .
O7 C92 1.36(2) .
O9 C93 1.39(2) .
O11 C96 1.44(3) .
O13 S1 1.397(15) .
O14 S1 1.496(17) .
O15 S1 1.389(17) .
O16 S2 1.479(17) .
O17 S2 1.389(18) .
O18 S2 1.462(18) .
S1 C175 1.76(4) .
S2 C176 1.71(3) .
F1 C175 1.29(4) .
F2 C175 1.330(19) .
F3 C175 1.38(5) .
F4 C176 1.34(2) .
F5 C176 1.33(2) .
F6 C176 1.33(2) .
C1 C2 1.36(3) .
C1 C5 1.53(2) .
C3 C4 1.41(3) .
C3 C6 1.42(3) .
C7 C8 1.39(3) 2_556
C7 C9 1.45(3) .
C8 C7 1.39(3) 2_556
C10 C15 1.56(3) .
C11 C20 1.44(3) .
C12 C25 1.53(3) .
C13 C14 1.35(3) .
C14 C15 1.34(3) .
C15 C16 1.44(4) .
C16 C17 1.36(3) .
C18 C19 1.40(3) .
C19 C20 1.41(3) .
C20 C21 1.38(3) .
C21 C22 1.32(3) .
C23 C24 1.42(3) .
C24 C25 1.41(3) .
C25 C26 1.30(3) .
C26 C27 1.37(3) .
C28 C29 1.36(3) .
C28 C32 1.43(3) .
C28 C33 1.519(19) .
C29 C30 1.437(17) .
C29 C34 1.63(4) .
C30 C31 1.35(3) .
C30 C35 1.510(18) .
C31 C32 1.403(18) .
C31 C36 1.549(18) .
C32 C37 1.43(4) .
C38 C39 1.4203 .
C38 C42 1.4203 .
C38 C43 1.5099(11) .
C39 C40 1.4204(10) .
C39 C44 1.5096(11) .
C40 C41 1.4206 .
C40 C45 1.5099(11) .
C41 C42 1.4203 .
C41 C46 1.5098(11) .
C42 C47 1.5097(11) .
C48 C52 1.4171 .
C48 C49 1.4171(10) .
C48 C53 1.5066(11) .
C49 C50 1.4174 .
C49 C54 1.5064(11) .
C50 C51 1.4171 .
C50 C55 1.5062(11) .
C51 C52 1.4172 .
C51 C56 1.5063(11) .
C52 C57 1.5063(11) .
C58 C59 1.4159 .
C58 C62 1.4160 .
C58 C63 1.5052(11) .
C59 C60 1.4161 .
C59 C64 1.5050(11) .
C60 C61 1.4160(10) .
C60 C65 1.5049(11) .
C61 C62 1.4156(10) .
C61 C66 1.5051(11) .
C62 C67 1.5052(10) .
C68 C69 1.4144(10) .
C68 C72 1.4145 .
C68 C73 1.5037(10) .
C69 C70 1.4145(10) .
C69 C74 1.5034(11) .
C70 C71 1.4144 .
C70 C75 1.5036(12) .
C71 C72 1.4144 .
C71 C76 1.5033(11) .
C72 C77 1.5035(10) .
C78 C82 1.413(17) .
C78 C79 1.418(18) .
C78 C83 1.523(18) .
C79 C80 1.428(19) .
C79 C84 1.60(4) .
C80 C81 1.415(18) .
C80 C85 1.55(4) .
C81 C82 1.354(16) .
C81 C86 1.480(16) .
C82 C87 1.505(17) .
C88 C92 1.43(3) .
C88 C89 1.47(3) .
C90 C91 1.33(3) .
C90 C93 1.54(3) .
C94 C95 1.41(3) 2_656
C94 C96 1.476(18) .
C95 C94 1.41(3) 2_656
C97 C102 1.47(3) .
C98 C107 1.41(3) .
C99 C112 1.50(3) .
C100 C101 1.35(3) .
C101 C102 1.31(3) .
C102 C103 1.44(3) .
C103 C104 1.30(3) .
C105 C106 1.35(3) .
C106 C107 1.43(3) .
C107 C108 1.35(3) .
C108 C109 1.46(3) .
C110 C111 1.407(18) .
C111 C112 1.37(3) .
C112 C113 1.38(3) .
C113 C114 1.365(18) .
C115 C116 1.4108(19) .
C115 C119 1.4109(19) .
C115 C120 1.500(2) .
C116 C117 1.4108(19) .
C116 C121 1.499(2) .
C117 C118 1.4108(19) .
C117 C122 1.500(2) .
C118 C119 1.4105(19) .
C118 C123 1.500(2) .
C119 C124 1.499(2) .
C125 C129 1.4104(19) .
C125 C126 1.4108(18) .
C125 C130 1.500(2) .
C126 C127 1.4107(19) .
C126 C131 1.500(2) .
C127 C128 1.4107(19) .
C127 C132 1.499(2) .
C128 C129 1.4110(19) .
C128 C133 1.499(2) .
C129 C134 1.500(2) .
C135 C136 1.4097(19) .
C135 C139 1.4098(19) .
C135 C140 1.499(2) .
C136 C137 1.4102(19) .
C136 C141 1.499(2) .
C137 C138 1.4100(19) .
C137 C142 1.499(2) .
C138 C139 1.4100(18) .
C138 C143 1.499(2) .
C139 C144 1.499(2) .
C145 C149 1.40(3) .
C145 C146 1.404(18) .
C145 C150 1.59(4) .
C146 C147 1.387(18) .
C146 C151 1.542(18) .
C147 C148 1.387(18) .
C147 C152 1.503(18) .
C148 C153 1.517(18) .
C148 C149 1.57(3) .
C149 C154 1.51(4) .
C155 C159 1.405(3) .
C155 C156 1.405(3) .
C155 C160 1.493(3) .
C156 C157 1.405(3) .
C156 C161 1.493(3) .
C157 C158 1.405(3) .
C157 C162 1.493(3) .
C158 C159 1.405(3) .
C158 C163 1.493(4) .
C159 C164 1.493(3) .
C165 C166 1.420(3) .
C165 C169 1.420(3) .
C165 C170 1.509(3) .
C166 C167 1.420(3) .
C166 C171 1.509(3) .
C167 C168 1.420(3) .
C167 C172 1.509(3) .
C168 C169 1.420(3) .
C168 C173 1.509(3) .
C169 C174 1.509(3) .
C181 Cl7 1.69(3) .
C181 Cl8 1.83(3) .

loop_
_platon_squeeze_void_nr
_platon_squeeze_void_average_x
_platon_squeeze_void_average_y
_platon_squeeze_void_average_z
_platon_squeeze_void_volume
_platon_squeeze_void_count_electrons
1 -0.007 0.464 0.000 14051.3 4055.8
2 0.086 0.024 0.516 23.4 7.6
3 0.219 0.028 0.031 7.2 -0.7
4 0.281 0.028 0.469 7.2 -1.3
5 0.414 0.024 0.984 23.4 9.3
6 0.586 0.976 0.016 23.4 0.7
7 0.719 0.972 0.531 7.2 -0.1
8 0.781 0.972 0.969 7.2 0.0
9 0.914 0.976 0.484 23.4 0.2
